data_4087337
loop_
_publ_author_name
'Pushkarevsky, Nikolay A.'
'Ilyin, Igor Yu.'
'Petrov, Pavel A.'
'Samsonenko, Denis G.'
'Ryzhikov, Maxim R.'
'Roesky, Peter W.'
'Konchenko, Sergey N.'

_publ_section_title
;
 Different Reductive Reactivities of SmCpx2(THF)n (Cpx = C5Me5 and
 C5H3tBu2) Samarocenes toward P2Ph4: THF Ring-Opening and Ligand-Exchange
 Pathways
;
_journal_issue 7
_journal_name_full Organometallics
_journal_page_first 1287
_journal_paper_doi 10.1021/acs.organomet.7b00014
_journal_volume 36
_journal_year 2017
_chemical_formula_sum 'C63 H83 P2 Sm2'
_chemical_formula_weight 1202.93
_space_group_crystal_system triclinic
_space_group_IT_number 2
_space_group_name_Hall '-P 1'
_space_group_name_H-M_alt 'P -1'
_symmetry_space_group_name_Hall '-P 1'
_symmetry_space_group_name_H-M 'P -1'
_atom_sites_solution_hydrogens geom
_atom_sites_solution_primary direct
_atom_sites_solution_secondary difmap
_audit_creation_method SHELXL-2014/7
_cell_angle_alpha 66.2551(11)
_cell_angle_beta 81.2900(11)
_cell_angle_gamma 72.3002(12)
_cell_formula_units_Z 4
_cell_length_a 14.8045(2)
_cell_length_b 19.2163(2)
_cell_length_c 23.2410(3)
_cell_measurement_reflns_used 21417
_cell_measurement_temperature 130(2)
_cell_measurement_theta_max 28.8680
_cell_measurement_theta_min 3.4880
_cell_volume 5762.39(14)
_computing_cell_refinement 'CrysAlisPro 1.171.38.41 (Rigaku OD, 2015)'
_computing_data_collection 'CrysAlisPro 1.171.38.41 (Rigaku OD, 2015)'
_computing_data_reduction 'CrysAlisPro 1.171.38.41 (Rigaku OD, 2015)'
_computing_molecular_graphics 'ShelXle (H\"ubschle, 2011)'
_computing_publication_material 'CIFTAB-2014 (Sheldrick, 2014)'
_computing_structure_refinement 'SHELXL-2014 (Sheldrick, 2014)'
_computing_structure_solution 'SHELXS-2014 (Sheldrick, 2014)'
_diffrn_ambient_temperature 130(2)
_diffrn_detector 'CCD plate'
_diffrn_detector_area_resol_mean 10.6168
_diffrn_detector_type AtlasS2
_diffrn_measured_fraction_theta_full 0.998
_diffrn_measured_fraction_theta_max 0.825
_diffrn_measurement_device 'four-circle diffractometer'
_diffrn_measurement_device_type 'New Xcalibur, AtlasS2'
_diffrn_measurement_method '\w scans'
_diffrn_radiation_monochromator graphite
_diffrn_radiation_probe x-ray
_diffrn_radiation_source 'fine-focus sealed tube'
_diffrn_radiation_type MoK\a
_diffrn_radiation_wavelength 0.71073
_diffrn_reflns_av_R_equivalents 0.0209
_diffrn_reflns_av_unetI/netI 0.0373
_diffrn_reflns_Laue_measured_fraction_full 0.998
_diffrn_reflns_Laue_measured_fraction_max 0.825
_diffrn_reflns_limit_h_max 15
_diffrn_reflns_limit_h_min -19
_diffrn_reflns_limit_k_max 26
_diffrn_reflns_limit_k_min -25
_diffrn_reflns_limit_l_max 30
_diffrn_reflns_limit_l_min -30
_diffrn_reflns_number 48687
_diffrn_reflns_point_group_measured_fraction_full 0.998
_diffrn_reflns_point_group_measured_fraction_max 0.825
_diffrn_reflns_theta_full 25.500
_diffrn_reflns_theta_max 29.084
_diffrn_reflns_theta_min 3.363
_diffrn_source 'sealed X-ray tube'
_exptl_absorpt_coefficient_mu 2.110
_exptl_absorpt_correction_T_max 1.00000
_exptl_absorpt_correction_T_min 0.85237
_exptl_absorpt_correction_type multi-scan
_exptl_absorpt_process_details
;
CrysAlisPro 1.171.38.41 (Rigaku Oxford Diffraction, 2015)
Empirical absorption correction using spherical harmonics,
implemented in SCALE3 ABSPACK scaling algorithm.
;
_exptl_crystal_colour black
_exptl_crystal_density_diffrn 1.387
_exptl_crystal_description block
_exptl_crystal_F_000 2460
_exptl_crystal_size_max 0.26
_exptl_crystal_size_mid 0.20
_exptl_crystal_size_min 0.14
_refine_diff_density_max 1.029
_refine_diff_density_min -1.057
_refine_diff_density_rms 0.087
_refine_ls_extinction_method none
_refine_ls_goodness_of_fit_ref 1.143
_refine_ls_hydrogen_treatment constr
_refine_ls_matrix_type full
_refine_ls_number_parameters 1434
_refine_ls_number_reflns 25459
_refine_ls_number_restraints 814
_refine_ls_restrained_S_all 1.140
_refine_ls_R_factor_all 0.0556
_refine_ls_R_factor_gt 0.0389
_refine_ls_shift/su_max 0.002
_refine_ls_shift/su_mean 0.000
_refine_ls_structure_factor_coef Fsqd
_refine_ls_weighting_details 'w=1/[\s^2^(Fo^2^)+(0.0205P)^2^+8.0905P] where P=(Fo^2^+2Fc^2^)/3'
_refine_ls_weighting_scheme calc
_refine_ls_wR_factor_gt 0.0785
_refine_ls_wR_factor_ref 0.0847
_reflns_Friedel_coverage 0.000
_reflns_number_gt 20367
_reflns_number_total 25459
_reflns_threshold_expression >2\s(I)
_cod_data_source_file om7b00014_si_002.cif
_cod_data_source_block 7
_cod_original_cell_volume 5762.40(14)
_cod_database_code 4087337
_shelx_shelxl_version_number 2014/7
_shelx_space_group_comment
;
The symmetry employed for this shelxl refinement is uniquely defined
by the following loop, which should always be used as a source of
symmetry information in preference to the above space-group names.
They are only intended as comments.
;
_shelx_estimated_absorpt_t_min 0.610
_shelx_estimated_absorpt_t_max 0.757

loop_
_space_group_symop_operation_xyz
'x, y, z'
'-x, -y, -z'

loop_
_atom_site_label
_atom_site_type_symbol
_atom_site_fract_x
_atom_site_fract_y
_atom_site_fract_z
_atom_site_U_iso_or_equiv
_atom_site_adp_type
_atom_site_occupancy
_atom_site_site_symmetry_order
_atom_site_calc_flag
_atom_site_refinement_flags_posn
_atom_site_refinement_flags_adp
_atom_site_refinement_flags_occupancy
_atom_site_disorder_assembly
_atom_site_disorder_group
Sm1 Sm 0.90817(2) 0.24756(2) 0.67023(2) 0.01978(5) Uani 1 1 d . . . . .
Sm2 Sm 0.77187(7) 0.25271(3) 0.48690(4) 0.02393(13) Uani 0.740(3) 1 d . U P A 1
Sm2' Sm 0.74179(18) 0.24990(10) 0.50200(11) 0.0249(4) Uani 0.260(3) 1 d . U P A 2
P1 P 0.90986(7) 0.15271(5) 0.59591(4) 0.0249(2) Uani 1 1 d . . . . .
P2 P 0.76779(6) 0.34807(5) 0.56940(4) 0.02206(19) Uani 1 1 d . . . . .
C11P C 0.9372(3) 0.0462(2) 0.63942(16) 0.0260(8) Uani 1 1 d . . . . .
C12P C 1.0302(3) -0.0009(2) 0.65093(17) 0.0323(9) Uani 1 1 d . . . . .
H12A H 1.0807 0.0214 0.6293 0.039 Uiso 1 1 calc R U . . .
C13P C 1.0517(4) -0.0782(3) 0.6923(2) 0.0466(11) Uani 1 1 d . . . . .
H13A H 1.1160 -0.1085 0.6988 0.056 Uiso 1 1 calc R U . . .
C14P C 0.9813(4) -0.1106(3) 0.7237(2) 0.0603(15) Uani 1 1 d . . . . .
H14A H 0.9962 -0.1632 0.7539 0.072 Uiso 1 1 calc R U . . .
C15P C 0.8880(4) -0.0687(3) 0.7126(2) 0.0614(16) Uani 1 1 d . . . . .
H15A H 0.8387 -0.0929 0.7337 0.074 Uiso 1 1 calc R U . . .
C16P C 0.8657(3) 0.0110(3) 0.6696(2) 0.0412(11) Uani 1 1 d . . . . .
H16A H 0.8013 0.0401 0.6615 0.049 Uiso 1 1 calc R U . . .
C21P C 0.9677(3) 0.1653(2) 0.51834(16) 0.0286(8) Uani 1 1 d . . . . .
C22P C 1.0064(3) 0.1037(2) 0.49682(18) 0.0325(9) Uani 1 1 d . . . . .
H22A H 1.0071 0.0513 0.5244 0.039 Uiso 1 1 calc R U . . .
C23P C 1.0439(3) 0.1176(2) 0.43587(18) 0.0385(10) Uani 1 1 d . . . . .
H23A H 1.0700 0.0747 0.4225 0.046 Uiso 1 1 calc R U . . .
C24P C 1.0435(3) 0.1930(3) 0.39465(18) 0.0444(11) Uani 1 1 d . . . . .
H24A H 1.0699 0.2021 0.3532 0.053 Uiso 1 1 calc R U . . .
C25P C 1.0046(3) 0.2552(2) 0.41410(19) 0.0398(10) Uani 1 1 d . . . . .
H25A H 1.0031 0.3074 0.3857 0.048 Uiso 1 1 calc R U . . .
C26P C 0.9674(3) 0.2419(2) 0.47498(18) 0.0332(9) Uani 1 1 d . . . . .
H26P H 0.9413 0.2854 0.4877 0.040 Uiso 1 1 calc R U . . .
C31P C 0.6504(3) 0.3327(2) 0.57591(17) 0.0292(8) Uani 1 1 d . . . . .
C32P C 0.6431(3) 0.2543(2) 0.6007(2) 0.0376(10) Uani 1 1 d . . . . .
H32P H 0.6985 0.2119 0.6145 0.045 Uiso 1 1 calc R U . A 1
C33P C 0.5572(4) 0.2383(3) 0.6051(2) 0.0604(15) Uani 1 1 d . . . . .
H33A H 0.5545 0.1850 0.6208 0.072 Uiso 1 1 calc R U . . .
C34P C 0.4761(4) 0.2977(3) 0.5873(3) 0.0740(19) Uani 1 1 d . . . . .
H34A H 0.4170 0.2859 0.5919 0.089 Uiso 1 1 calc R U . . .
C35P C 0.4803(3) 0.3758(3) 0.5623(3) 0.0611(15) Uani 1 1 d . . . . .
H35A H 0.4239 0.4175 0.5497 0.073 Uiso 1 1 calc R U . . .
C36P C 0.5668(3) 0.3925(2) 0.5557(2) 0.0382(10) Uani 1 1 d . . . . .
H36A H 0.5693 0.4459 0.5370 0.046 Uiso 1 1 calc R U . . .
C41P C 0.7461(3) 0.4554(2) 0.54100(16) 0.0243(8) Uani 1 1 d . . . . .
C42P C 0.7991(3) 0.4933(2) 0.48940(18) 0.0320(9) Uani 1 1 d . . . . .
H42A H 0.8382 0.4646 0.4655 0.038 Uiso 1 1 calc R U . . .
C43P C 0.7958(3) 0.5718(3) 0.4724(2) 0.0453(11) Uani 1 1 d . . . . .
H43A H 0.8336 0.5962 0.4377 0.054 Uiso 1 1 calc R U . . .
C44P C 0.7381(4) 0.6139(3) 0.5054(2) 0.0532(13) Uani 1 1 d . . . . .
H44A H 0.7370 0.6675 0.4944 0.064 Uiso 1 1 calc R U . . .
C45P C 0.6818(4) 0.5795(3) 0.5545(2) 0.0495(12) Uani 1 1 d . . . . .
H45A H 0.6396 0.6099 0.5761 0.059 Uiso 1 1 calc R U . . .
C46P C 0.6862(3) 0.5001(2) 0.57272(18) 0.0357(9) Uani 1 1 d . . . . .
H46A H 0.6478 0.4764 0.6073 0.043 Uiso 1 1 calc R U . . .
C101 C 0.7667(3) 0.2325(2) 0.76588(17) 0.0306(9) Uani 1 1 d . . . . .
C102 C 0.8522(3) 0.2126(2) 0.79695(17) 0.0311(9) Uani 1 1 d . . . . .
H10A H 0.8667 0.2436 0.8155 0.037 Uiso 1 1 calc R U . . .
C103 C 0.9119(3) 0.1404(2) 0.79613(16) 0.0278(8) Uani 1 1 d . . . . .
C104 C 0.8665(3) 0.1168(2) 0.76081(16) 0.0292(8) Uani 1 1 d . . . . .
H10B H 0.8912 0.0709 0.7511 0.035 Uiso 1 1 calc R U . . .
C105 C 0.7779(3) 0.1728(2) 0.74229(17) 0.0305(9) Uani 1 1 d . . . . .
H10C H 0.7333 0.1707 0.7180 0.037 Uiso 1 1 calc R U . . .
C106 C 0.9919(3) 0.0872(3) 0.84201(17) 0.0372(10) Uani 1 1 d . . . . .
C107 C 1.0615(3) 0.1323(3) 0.8418(2) 0.0469(12) Uani 1 1 d . . . . .
H10D H 1.0265 0.1798 0.8500 0.070 Uiso 1 1 calc R U . . .
H10E H 1.1078 0.0985 0.8745 0.070 Uiso 1 1 calc R U . . .
H10F H 1.0946 0.1476 0.8006 0.070 Uiso 1 1 calc R U . . .
C108 C 0.9445(3) 0.0619(3) 0.90844(18) 0.0504(13) Uani 1 1 d . . . . .
H10G H 0.9105 0.1089 0.9176 0.076 Uiso 1 1 calc R U . . .
H10H H 0.8997 0.0325 0.9102 0.076 Uiso 1 1 calc R U . . .
H10I H 0.9933 0.0282 0.9396 0.076 Uiso 1 1 calc R U . . .
C109 C 1.0437(3) 0.0134(3) 0.8293(2) 0.0449(11) Uani 1 1 d . . . . .
H10J H 0.9979 -0.0144 0.8297 0.067 Uiso 1 1 calc R U . . .
H10K H 1.0767 0.0280 0.7881 0.067 Uiso 1 1 calc R U . . .
H10L H 1.0899 -0.0211 0.8620 0.067 Uiso 1 1 calc R U . . .
C110 C 0.6771(3) 0.2947(3) 0.77079(19) 0.0419(11) Uani 1 1 d . . . . .
C111 C 0.5976(3) 0.3008(4) 0.7342(2) 0.0720(18) Uani 1 1 d . . . . .
H11A H 0.6176 0.3137 0.6898 0.108 Uiso 1 1 calc R U . . .
H11B H 0.5813 0.2503 0.7508 0.108 Uiso 1 1 calc R U . . .
H11C H 0.5419 0.3424 0.7381 0.108 Uiso 1 1 calc R U . . .
C112 C 0.6956(4) 0.3771(3) 0.7445(3) 0.0728(17) Uani 1 1 d . . . . .
H11D H 0.7471 0.3758 0.7672 0.109 Uiso 1 1 calc R U . . .
H11E H 0.7134 0.3919 0.6997 0.109 Uiso 1 1 calc R U . . .
H11F H 0.6379 0.4160 0.7500 0.109 Uiso 1 1 calc R U . . .
C113 C 0.6458(4) 0.2749(3) 0.8392(2) 0.0677(17) Uani 1 1 d . . . . .
H11G H 0.6974 0.2709 0.8632 0.102 Uiso 1 1 calc R U . . .
H11H H 0.5901 0.3165 0.8430 0.102 Uiso 1 1 calc R U . . .
H11I H 0.6295 0.2244 0.8558 0.102 Uiso 1 1 calc R U . . .
C201 C 1.0023(3) 0.3560(2) 0.6616(2) 0.0324(9) Uani 1 1 d . . . . .
C202 C 1.0701(3) 0.2824(2) 0.68134(18) 0.0287(8) Uani 1 1 d . . . . .
H20A H 1.0965 0.2556 0.7218 0.034 Uiso 1 1 calc R U . . .
C203 C 1.0930(2) 0.2542(2) 0.63224(17) 0.0250(8) Uani 1 1 d . . . . .
C204 C 1.0344(3) 0.3100(2) 0.58187(17) 0.0259(8) Uani 1 1 d . . . . .
H20B H 1.0327 0.3063 0.5425 0.031 Uiso 1 1 calc R U . . .
C205 C 0.9788(3) 0.3723(2) 0.60037(19) 0.0300(8) Uani 1 1 d . . . . .
H20C H 0.9331 0.4176 0.5755 0.036 Uiso 1 1 calc R U . . .
C206 C 0.9763(4) 0.4143(3) 0.6948(3) 0.0541(13) Uani 1 1 d . U . . .
C207 C 1.0589(5) 0.4542(4) 0.6784(3) 0.094(2) Uani 1 1 d . U . . .
H20D H 1.1182 0.4139 0.6942 0.141 Uiso 1 1 calc R U . . .
H20E H 1.0649 0.4808 0.6327 0.141 Uiso 1 1 calc R U . . .
H20F H 1.0454 0.4929 0.6981 0.141 Uiso 1 1 calc R U . . .
C208 C 0.9679(4) 0.3737(3) 0.7655(2) 0.0621(15) Uani 1 1 d . U . . .
H20G H 1.0271 0.3330 0.7809 0.093 Uiso 1 1 calc R U . . .
H20H H 0.9559 0.4126 0.7849 0.093 Uiso 1 1 calc R U . . .
H20I H 0.9153 0.3491 0.7764 0.093 Uiso 1 1 calc R U . . .
C209 C 0.8862(5) 0.4767(4) 0.6703(3) 0.100(2) Uani 1 1 d . U . . .
H20J H 0.8924 0.5026 0.6245 0.149 Uiso 1 1 calc R U . . .
H20K H 0.8334 0.4524 0.6810 0.149 Uiso 1 1 calc R U . . .
H20L H 0.8740 0.5159 0.6894 0.149 Uiso 1 1 calc R U . . .
C210 C 1.1744(3) 0.1841(2) 0.63060(18) 0.0290(8) Uani 1 1 d . . . . .
C211 C 1.2665(3) 0.1976(3) 0.6419(2) 0.0430(11) Uani 1 1 d . . . . .
H21A H 1.3203 0.1532 0.6410 0.064 Uiso 1 1 calc R U . . .
H21B H 1.2762 0.2465 0.6088 0.064 Uiso 1 1 calc R U . . .
H21C H 1.2617 0.2018 0.6829 0.064 Uiso 1 1 calc R U . . .
C212 C 1.1617(3) 0.1077(2) 0.6833(2) 0.0382(10) Uani 1 1 d . . . . .
H21D H 1.2149 0.0633 0.6814 0.057 Uiso 1 1 calc R U . . .
H21E H 1.1599 0.1120 0.7241 0.057 Uiso 1 1 calc R U . . .
H21F H 1.1021 0.0988 0.6782 0.057 Uiso 1 1 calc R U . . .
C213 C 1.1835(3) 0.1747(2) 0.56778(19) 0.0400(10) Uani 1 1 d . . . . .
H21G H 1.2366 0.1291 0.5686 0.060 Uiso 1 1 calc R U . . .
H21H H 1.1247 0.1666 0.5604 0.060 Uiso 1 1 calc R U . . .
H21I H 1.1949 0.2224 0.5340 0.060 Uiso 1 1 calc R U . . .
C301 C 0.6873(4) 0.3240(3) 0.3703(2) 0.0272(10) Uani 0.740(3) 1 d . U P A 1
C302 C 0.6385(4) 0.2681(3) 0.4081(2) 0.0284(10) Uani 0.740(3) 1 d . U P A 1
H30A H 0.5742 0.2801 0.4225 0.034 Uiso 0.740(3) 1 calc R U P A 1
C303 C 0.6996(4) 0.1909(4) 0.4216(3) 0.0310(11) Uani 0.740(3) 1 d . U P A 1
C304 C 0.7881(4) 0.2009(3) 0.3907(2) 0.0327(12) Uani 0.740(3) 1 d . U P A 1
H30B H 0.8435 0.1596 0.3912 0.039 Uiso 0.740(3) 1 calc R U P A 1
C305 C 0.7799(4) 0.2813(3) 0.3597(2) 0.0317(11) Uani 0.740(3) 1 d . U P A 1
H30C H 0.8288 0.3038 0.3352 0.038 Uiso 0.740(3) 1 calc R U P A 1
C306 C 0.6532(3) 0.4104(3) 0.34429(18) 0.0360(9) Uani 0.740(3) 1 d . U P A 1
C307 C 0.6617(6) 0.4411(5) 0.2731(3) 0.073(2) Uani 0.740(3) 1 d . U P A 1
H30D H 0.6389 0.4988 0.2560 0.110 Uiso 0.740(3) 1 calc R U P A 1
H30E H 0.7283 0.4251 0.2599 0.110 Uiso 0.740(3) 1 calc R U P A 1
H30F H 0.6235 0.4192 0.2574 0.110 Uiso 0.740(3) 1 calc R U P A 1
C308 C 0.5490(5) 0.4431(5) 0.3611(4) 0.073(2) Uani 0.740(3) 1 d . U P A 1
H30G H 0.5317 0.5009 0.3421 0.109 Uiso 0.740(3) 1 calc R U P A 1
H30H H 0.5085 0.4233 0.3451 0.109 Uiso 0.740(3) 1 calc R U P A 1
H30I H 0.5401 0.4259 0.4069 0.109 Uiso 0.740(3) 1 calc R U P A 1
C309 C 0.7123(5) 0.4435(4) 0.3708(3) 0.0601(18) Uani 0.740(3) 1 d . U P A 1
H30J H 0.6904 0.5012 0.3538 0.090 Uiso 0.740(3) 1 calc R U P A 1
H30K H 0.7049 0.4234 0.4168 0.090 Uiso 0.740(3) 1 calc R U P A 1
H30L H 0.7794 0.4268 0.3588 0.090 Uiso 0.740(3) 1 calc R U P A 1
C310 C 0.6802(3) 0.1092(2) 0.46234(19) 0.0388(9) Uani 0.740(3) 1 d . U P A 1
C311 C 0.7150(7) 0.0545(4) 0.4285(4) 0.069(2) Uani 0.740(3) 1 d . U P A 1
H31A H 0.6837 0.0778 0.3882 0.103 Uiso 0.740(3) 1 calc R U P A 1
H31B H 0.7838 0.0457 0.4209 0.103 Uiso 0.740(3) 1 calc R U P A 1
H31C H 0.7006 0.0041 0.4540 0.103 Uiso 0.740(3) 1 calc R U P A 1
C312 C 0.5707(5) 0.1240(5) 0.4754(3) 0.0606(19) Uani 0.740(3) 1 d . U P A 1
H31D H 0.5387 0.1453 0.4355 0.091 Uiso 0.740(3) 1 calc R U P A 1
H31E H 0.5485 0.1618 0.4962 0.091 Uiso 0.740(3) 1 calc R U P A 1
H31F H 0.5563 0.0741 0.5026 0.091 Uiso 0.740(3) 1 calc R U P A 1
C313 C 0.7273(3) 0.0755(3) 0.5260(2) 0.0465(11) Uani 1 1 d . U . . .
H31G H 0.7202 0.0222 0.5502 0.070 Uiso 1 1 calc R U . A 1
H31H H 0.6967 0.1095 0.5495 0.070 Uiso 1 1 calc R U . A 1
H31I H 0.7948 0.0735 0.5190 0.070 Uiso 1 1 calc R U . A 1
C401 C 0.6425(12) 0.3251(10) 0.3914(7) 0.025(2) Uani 0.260(3) 1 d . U P A 2
C402 C 0.6925(12) 0.2457(10) 0.3931(7) 0.028(2) Uani 0.260(3) 1 d . U P A 2
H40A H 0.7424 0.2329 0.3651 0.034 Uiso 0.260(3) 1 calc R U P A 2
C403 C 0.6551(12) 0.1952(6) 0.4409(7) 0.031(2) Uani 0.260(3) 1 d D U P A 2
C404 C 0.5806(10) 0.2338(9) 0.4706(7) 0.029(2) Uani 0.260(3) 1 d . U P A 2
H40B H 0.5423 0.2103 0.5054 0.034 Uiso 0.260(3) 1 calc R U P A 2
C405 C 0.5735(10) 0.3131(9) 0.4396(7) 0.031(3) Uani 0.260(3) 1 d . U P A 2
H40C H 0.5279 0.3539 0.4497 0.037 Uiso 0.260(3) 1 calc R U P A 2
C406 C 0.6532(3) 0.4104(3) 0.34429(18) 0.0360(9) Uani 0.260(3) 1 d . U P A 2
C407 C 0.5686(15) 0.4430(13) 0.2996(10) 0.071(5) Uani 0.260(3) 1 d . U P A 2
H40D H 0.5181 0.4176 0.3210 0.107 Uiso 0.260(3) 1 calc R U P A 2
H40E H 0.5443 0.5002 0.2881 0.107 Uiso 0.260(3) 1 calc R U P A 2
H40F H 0.5904 0.4317 0.2615 0.107 Uiso 0.260(3) 1 calc R U P A 2
C408 C 0.6103(17) 0.4475(13) 0.3933(11) 0.069(5) Uani 0.260(3) 1 d . U P A 2
H40G H 0.5584 0.4252 0.4171 0.104 Uiso 0.260(3) 1 calc R U P A 2
H40H H 0.6594 0.4362 0.4222 0.104 Uiso 0.260(3) 1 calc R U P A 2
H40I H 0.5859 0.5047 0.3719 0.104 Uiso 0.260(3) 1 calc R U P A 2
C409 C 0.7312(17) 0.4493(15) 0.3115(11) 0.086(6) Uani 0.260(3) 1 d . U P A 2
H40J H 0.7626 0.4287 0.2791 0.129 Uiso 0.260(3) 1 calc R U P A 2
H40K H 0.7041 0.5065 0.2918 0.129 Uiso 0.260(3) 1 calc R U P A 2
H40L H 0.7776 0.4379 0.3422 0.129 Uiso 0.260(3) 1 calc R U P A 2
C410 C 0.6802(3) 0.1092(2) 0.46234(19) 0.0388(9) Uani 0.260(3) 1 d D U P A 2
C411 C 0.6033(13) 0.0667(12) 0.4712(9) 0.054(4) Uani 0.260(3) 1 d D U P A 2
H41A H 0.5600 0.0728 0.5063 0.081 Uiso 0.260(3) 1 calc R U P A 2
H41B H 0.6332 0.0105 0.4804 0.081 Uiso 0.260(3) 1 calc R U P A 2
H41C H 0.5676 0.0898 0.4326 0.081 Uiso 0.260(3) 1 calc R U P A 2
C412 C 0.7624(12) 0.0693(12) 0.4266(10) 0.056(4) Uani 0.260(3) 1 d D U P A 2
H41D H 0.7720 0.0120 0.4455 0.084 Uiso 0.260(3) 1 calc R U P A 2
H41E H 0.7466 0.0889 0.3823 0.084 Uiso 0.260(3) 1 calc R U P A 2
H41F H 0.8207 0.0818 0.4292 0.084 Uiso 0.260(3) 1 calc R U P A 2
Sm3 Sm 0.41538(2) 0.25255(2) 0.16774(2) 0.02121(5) Uani 1 1 d . . . . .
Sm4 Sm 0.25105(10) 0.23472(8) 0.01097(6) 0.02379(17) Uani 0.601(3) 1 d . U P B 2
Sm4' Sm 0.24717(15) 0.25925(13) -0.00219(10) 0.0256(3) Uani 0.399(3) 1 d . U P B 1
P3 P 0.43953(7) 0.17382(6) 0.07642(5) 0.0272(2) Uani 1 1 d . . . . .
P4 P 0.23222(7) 0.32337(6) 0.10215(4) 0.0244(2) Uani 1 1 d . . . . .
C51P C 0.5626(3) 0.1326(2) 0.05462(17) 0.0297(9) Uani 1 1 d . . . . .
C52P C 0.6148(3) 0.0567(3) 0.0920(2) 0.0370(10) Uani 1 1 d . . . . .
H52A H 0.5834 0.0239 0.1259 0.044 Uiso 1 1 calc R U . . .
C53P C 0.7109(3) 0.0286(3) 0.0804(2) 0.0447(11) Uani 1 1 d . . . . .
H53A H 0.7447 -0.0229 0.1063 0.054 Uiso 1 1 calc R U . . .
C54P C 0.7567(3) 0.0748(3) 0.0318(2) 0.0478(12) Uani 1 1 d . . . . .
H54A H 0.8227 0.0558 0.0242 0.057 Uiso 1 1 calc R U . . .
C55P C 0.7082(3) 0.1487(3) -0.00615(19) 0.0457(12) Uani 1 1 d . . . . .
H55A H 0.7407 0.1806 -0.0399 0.055 Uiso 1 1 calc R U . . .
C56P C 0.6100(3) 0.1777(3) 0.00465(18) 0.0379(10) Uani 1 1 d . . . . .
H56A H 0.5764 0.2285 -0.0226 0.046 Uiso 1 1 calc R U . . .
C61P C 0.3826(3) 0.0965(2) 0.08845(18) 0.0304(9) Uani 1 1 d . . . . .
C62P C 0.4217(3) 0.0354(2) 0.06567(19) 0.0360(10) Uani 1 1 d . . . . .
H62A H 0.4809 0.0332 0.0430 0.043 Uiso 1 1 calc R U . . .
C63P C 0.3756(3) -0.0215(3) 0.0756(2) 0.0421(11) Uani 1 1 d . . . . .
H63A H 0.4040 -0.0623 0.0602 0.050 Uiso 1 1 calc R U . . .
C64P C 0.2884(3) -0.0198(3) 0.1079(2) 0.0452(11) Uani 1 1 d . . . . .
H64A H 0.2580 -0.0599 0.1156 0.054 Uiso 1 1 calc R U . . .
C65P C 0.2466(3) 0.0410(3) 0.1286(2) 0.0407(10) Uani 1 1 d . . . . .
H65A H 0.1863 0.0436 0.1498 0.049 Uiso 1 1 calc R U . . .
C66P C 0.2924(3) 0.0990(3) 0.11863(19) 0.0357(10) Uani 1 1 d . . . . .
H66P H 0.2620 0.1409 0.1325 0.043 Uiso 1 1 calc R U . . .
C71P C 0.1236(2) 0.3588(2) 0.14372(16) 0.0235(7) Uani 1 1 d . . . . .
C72P C 0.0976(3) 0.4333(2) 0.14682(17) 0.0278(8) Uani 1 1 d . . . . .
H72A H 0.1334 0.4698 0.1232 0.033 Uiso 1 1 calc R U . . .
C73P C 0.0204(3) 0.4549(2) 0.18378(19) 0.0348(9) Uani 1 1 d . . . . .
H73A H 0.0031 0.5063 0.1846 0.042 Uiso 1 1 calc R U . . .
C74P C -0.0313(3) 0.4029(2) 0.21912(18) 0.0359(9) Uani 1 1 d . . . . .
H74A H -0.0833 0.4177 0.2451 0.043 Uiso 1 1 calc R U . . .
C75P C -0.0074(3) 0.3288(2) 0.21683(18) 0.0356(9) Uani 1 1 d . . . . .
H75A H -0.0430 0.2924 0.2413 0.043 Uiso 1 1 calc R U . . .
C76P C 0.0685(3) 0.3073(2) 0.17885(18) 0.0298(8) Uani 1 1 d . . . . .
H76A H 0.0832 0.2567 0.1767 0.036 Uiso 1 1 calc R U . . .
C81P C 0.2212(3) 0.3978(2) 0.02243(17) 0.0268(8) Uani 1 1 d . . . . .
C82P C 0.2983(3) 0.3914(3) -0.02140(17) 0.0335(9) Uani 1 1 d . . . . .
H82P H 0.3549 0.3504 -0.0077 0.040 Uiso 1 1 calc R U . B 2
C83P C 0.2928(3) 0.4432(3) -0.08353(18) 0.0401(11) Uani 1 1 d . . . . .
H83A H 0.3452 0.4371 -0.1119 0.048 Uiso 1 1 calc R U . . .
C84P C 0.2117(3) 0.5036(3) -0.10472(19) 0.0440(11) Uani 1 1 d . . . . .
H84A H 0.2086 0.5398 -0.1472 0.053 Uiso 1 1 calc R U . . .
C85P C 0.1348(3) 0.5111(3) -0.06341(19) 0.0404(10) Uani 1 1 d . . . . .
H85A H 0.0787 0.5525 -0.0777 0.049 Uiso 1 1 calc R U . . .
C86P C 0.1390(3) 0.4585(2) -0.00128(17) 0.0311(9) Uani 1 1 d . . . . .
H86A H 0.0848 0.4637 0.0259 0.037 Uiso 1 1 calc R U . . .
C501 C 0.4236(3) 0.1093(2) 0.26962(18) 0.0314(9) Uani 1 1 d . . . . .
C502 C 0.4360(3) 0.1606(2) 0.29511(17) 0.0308(9) Uani 1 1 d . . . . .
H50A H 0.4921 0.1502 0.3195 0.037 Uiso 1 1 calc R U . . .
C503 C 0.3507(3) 0.2199(2) 0.29230(17) 0.0349(9) Uani 1 1 d . . . . .
C504 C 0.2867(3) 0.2077(2) 0.26065(17) 0.0359(10) Uani 1 1 d . . . . .
H50B H 0.2170 0.2339 0.2586 0.043 Uiso 1 1 calc R U . . .
C505 C 0.3305(3) 0.1405(2) 0.24679(18) 0.0336(9) Uani 1 1 d . . . . .
H50C H 0.2968 0.1120 0.2333 0.040 Uiso 1 1 calc R U . . .
C506 C 0.4884(3) 0.0274(2) 0.27948(19) 0.0384(10) Uani 1 1 d . . . . .
C507 C 0.4912(4) -0.0204(3) 0.3515(2) 0.0547(13) Uani 1 1 d . . . . .
H50D H 0.5324 -0.0739 0.3600 0.082 Uiso 1 1 calc R U . . .
H50E H 0.5160 0.0056 0.3717 0.082 Uiso 1 1 calc R U . . .
H50F H 0.4269 -0.0231 0.3682 0.082 Uiso 1 1 calc R U . . .
C508 C 0.4511(3) -0.0153(3) 0.2489(2) 0.0506(12) Uani 1 1 d . . . . .
H50G H 0.4948 -0.0677 0.2564 0.076 Uiso 1 1 calc R U . . .
H50H H 0.3883 -0.0208 0.2673 0.076 Uiso 1 1 calc R U . . .
H50I H 0.4463 0.0153 0.2036 0.076 Uiso 1 1 calc R U . . .
C509 C 0.5893(3) 0.0308(3) 0.2543(2) 0.0430(11) Uani 1 1 d . . . . .
H50J H 0.6294 -0.0227 0.2612 0.065 Uiso 1 1 calc R U . . .
H50K H 0.5881 0.0631 0.2091 0.065 Uiso 1 1 calc R U . . .
H50L H 0.6150 0.0543 0.2763 0.065 Uiso 1 1 calc R U . . .
C510 C 0.3252(4) 0.2686(3) 0.3327(2) 0.0568(14) Uani 1 1 d . . . . .
C511 C 0.2329(4) 0.3324(3) 0.3139(3) 0.083(2) Uani 1 1 d . . . . .
H51A H 0.2188 0.3626 0.3411 0.125 Uiso 1 1 calc R U . . .
H51B H 0.2385 0.3678 0.2700 0.125 Uiso 1 1 calc R U . . .
H51C H 0.1815 0.3080 0.3186 0.125 Uiso 1 1 calc R U . . .
C512 C 0.3123(5) 0.2109(4) 0.4013(2) 0.082(2) Uani 1 1 d . . . . .
H51D H 0.2956 0.2399 0.4294 0.122 Uiso 1 1 calc R U . . .
H51E H 0.2615 0.1870 0.4033 0.122 Uiso 1 1 calc R U . . .
H51F H 0.3717 0.1694 0.4144 0.122 Uiso 1 1 calc R U . . .
C513 C 0.4057(5) 0.3047(4) 0.3300(3) 0.0793(19) Uani 1 1 d . . . . .
H51G H 0.3880 0.3361 0.3564 0.119 Uiso 1 1 calc R U . . .
H51H H 0.4636 0.2624 0.3455 0.119 Uiso 1 1 calc R U . . .
H51I H 0.4168 0.3387 0.2865 0.119 Uiso 1 1 calc R U . . .
C601 C 0.4576(3) 0.3987(2) 0.11862(18) 0.0305(9) Uani 1 1 d . . . . .
C602 C 0.5208(3) 0.3486(2) 0.16861(19) 0.0319(9) Uani 1 1 d . . . . .
H60A H 0.5257 0.3606 0.2059 0.038 Uiso 1 1 calc R U . . .
C603 C 0.5876(3) 0.2892(2) 0.15173(19) 0.0319(9) Uani 1 1 d . . . . .
C604 C 0.5620(3) 0.2986(2) 0.09271(19) 0.0329(9) Uani 1 1 d . . . . .
H60B H 0.6024 0.2716 0.0651 0.039 Uiso 1 1 calc R U . . .
C605 C 0.4825(3) 0.3651(2) 0.07261(18) 0.0318(9) Uani 1 1 d . . . . .
H60C H 0.4587 0.3914 0.0289 0.038 Uiso 1 1 calc R U . . .
C606 C 0.3919(3) 0.4794(2) 0.1116(2) 0.0380(10) Uani 1 1 d . . . . .
C607 C 0.4545(3) 0.5312(3) 0.1110(2) 0.0499(12) Uani 1 1 d . . . . .
H60D H 0.4144 0.5841 0.1065 0.075 Uiso 1 1 calc R U . . .
H60E H 0.4881 0.5072 0.1505 0.075 Uiso 1 1 calc R U . . .
H60F H 0.5008 0.5353 0.0756 0.075 Uiso 1 1 calc R U . . .
C608 C 0.3406(3) 0.5193(3) 0.0494(2) 0.0490(12) Uani 1 1 d . . . . .
H60G H 0.2989 0.5710 0.0465 0.074 Uiso 1 1 calc R U . . .
H60H H 0.3873 0.5259 0.0143 0.074 Uiso 1 1 calc R U . . .
H60I H 0.3026 0.4864 0.0477 0.074 Uiso 1 1 calc R U . . .
C609 C 0.3198(3) 0.4751(3) 0.1660(2) 0.0496(12) Uani 1 1 d . . . . .
H60J H 0.2787 0.5282 0.1598 0.074 Uiso 1 1 calc R U . . .
H60K H 0.2811 0.4409 0.1680 0.074 Uiso 1 1 calc R U . . .
H60L H 0.3529 0.4535 0.2055 0.074 Uiso 1 1 calc R U . . .
C610 C 0.6826(3) 0.2416(3) 0.1823(2) 0.0432(11) Uani 1 1 d . . . . .
C611 C 0.7318(3) 0.1753(3) 0.1595(2) 0.0527(13) Uani 1 1 d . . . . .
H61A H 0.7381 0.1969 0.1135 0.079 Uiso 1 1 calc R U . . .
H61B H 0.7948 0.1490 0.1773 0.079 Uiso 1 1 calc R U . . .
H61C H 0.6941 0.1370 0.1729 0.079 Uiso 1 1 calc R U . . .
C612 C 0.7450(3) 0.2998(3) 0.1616(3) 0.0624(15) Uani 1 1 d . . . . .
H61D H 0.7145 0.3432 0.1759 0.094 Uiso 1 1 calc R U . . .
H61E H 0.8074 0.2720 0.1802 0.094 Uiso 1 1 calc R U . . .
H61F H 0.7526 0.3208 0.1157 0.094 Uiso 1 1 calc R U . . .
C613 C 0.6719(3) 0.2093(3) 0.2537(2) 0.0546(13) Uani 1 1 d . . . . .
H61G H 0.6400 0.2528 0.2677 0.082 Uiso 1 1 calc R U . . .
H61H H 0.6341 0.1711 0.2674 0.082 Uiso 1 1 calc R U . . .
H61I H 0.7348 0.1832 0.2718 0.082 Uiso 1 1 calc R U . . .
C701 C 0.0846(10) 0.2638(8) -0.0519(7) 0.032(2) Uani 0.399(3) 1 d D U P B 1
C702 C 0.1606(7) 0.2174(6) -0.0760(5) 0.0300(16) Uani 0.399(3) 1 d . U P B 1
H70A H 0.1719 0.1623 -0.0656 0.036 Uiso 0.399(3) 1 calc R U P B 1
C703 C 0.2171(9) 0.2641(8) -0.1176(6) 0.0314(19) Uani 0.399(3) 1 d . U P B 1
C704 C 0.1742(7) 0.3426(6) -0.1208(5) 0.034(2) Uani 0.399(3) 1 d . U P B 1
H70B H 0.1962 0.3878 -0.1454 0.040 Uiso 0.399(3) 1 calc R U P B 1
C705 C 0.0947(7) 0.3406(6) -0.0814(4) 0.0312(18) Uani 0.399(3) 1 d . U P B 1
H705 H 0.0523 0.3854 -0.0750 0.037 Uiso 0.399(3) 1 calc R U P B 1
C706 C 0.0025(8) 0.2416(6) -0.0082(6) 0.036(2) Uani 0.399(3) 1 d D U P B 1
C707 C -0.0875(8) 0.2915(9) -0.0460(7) 0.066(4) Uani 0.399(3) 1 d D U P B 1
H70C H -0.1372 0.2638 -0.0301 0.099 Uiso 0.399(3) 1 calc R U P B 1
H70D H -0.0732 0.2999 -0.0905 0.099 Uiso 0.399(3) 1 calc R U P B 1
H70E H -0.1093 0.3426 -0.0414 0.099 Uiso 0.399(3) 1 calc R U P B 1
C708 C 0.0111(9) 0.1532(6) 0.0117(6) 0.055(3) Uani 0.399(3) 1 d D U P B 1
H70F H -0.0064 0.1442 -0.0232 0.083 Uiso 0.399(3) 1 calc R U P B 1
H70G H -0.0315 0.1365 0.0482 0.083 Uiso 0.399(3) 1 calc R U P B 1
H70H H 0.0766 0.1227 0.0229 0.083 Uiso 0.399(3) 1 calc R U P B 1
C709 C 0.001(3) 0.2719(14) 0.0443(9) 0.070(5) Uani 0.399(3) 1 d D U P B 1
H70I H -0.0634 0.2810 0.0632 0.105 Uiso 0.399(3) 1 calc R U P B 1
H70J H 0.0192 0.3215 0.0264 0.105 Uiso 0.399(3) 1 calc R U P B 1
H70K H 0.0453 0.2325 0.0766 0.105 Uiso 0.399(3) 1 calc R U P B 1
C710 C 0.3080(3) 0.2403(3) -0.15108(18) 0.0402(9) Uani 0.399(3) 1 d D U P B 1
C711 C 0.3361(13) 0.3131(8) -0.1984(8) 0.097(5) Uani 0.399(3) 1 d D U P B 1
H71A H 0.3959 0.2969 -0.2201 0.146 Uiso 0.399(3) 1 calc R U P B 1
H71B H 0.2863 0.3446 -0.2292 0.146 Uiso 0.399(3) 1 calc R U P B 1
H71C H 0.3441 0.3448 -0.1764 0.146 Uiso 0.399(3) 1 calc R U P B 1
C712 C 0.3901(9) 0.1882(11) -0.1081(7) 0.088(5) Uani 0.399(3) 1 d D U P B 1
H71D H 0.4471 0.1751 -0.1333 0.132 Uiso 0.399(3) 1 calc R U P B 1
H71E H 0.4019 0.2163 -0.0841 0.132 Uiso 0.399(3) 1 calc R U P B 1
H71F H 0.3745 0.1395 -0.0789 0.132 Uiso 0.399(3) 1 calc R U P B 1
C713 C 0.2934(12) 0.2095(9) -0.1991(6) 0.069(4) Uani 0.399(3) 1 d D U P B 1
H71G H 0.3542 0.1944 -0.2204 0.104 Uiso 0.399(3) 1 calc R U P B 1
H71H H 0.2682 0.1635 -0.1777 0.104 Uiso 0.399(3) 1 calc R U P B 1
H71I H 0.2484 0.2510 -0.2303 0.104 Uiso 0.399(3) 1 calc R U P B 1
C801 C 0.0913(7) 0.2383(5) -0.0406(4) 0.0274(15) Uani 0.601(3) 1 d . U P B 2
C802 C 0.1440(4) 0.2784(4) -0.0915(3) 0.0277(12) Uani 0.601(3) 1 d . U P B 2
H80A H 0.1196 0.3340 -0.1215 0.033 Uiso 0.601(3) 1 calc R U P B 2
C803 C 0.2284(6) 0.2250(5) -0.1013(3) 0.0304(14) Uani 0.601(3) 1 d . U P B 2
C804 C 0.2278(5) 0.1493(4) -0.0529(3) 0.0317(14) Uani 0.601(3) 1 d . U P B 2
H80B H 0.2717 0.0976 -0.0518 0.038 Uiso 0.601(3) 1 calc R U P B 2
C805 C 0.1440(4) 0.1583(4) -0.0169(3) 0.0284(13) Uani 0.601(3) 1 d . U P B 2
H805 H 0.1254 0.1173 0.0179 0.034 Uiso 0.601(3) 1 calc R U P B 2
C806 C -0.0035(6) 0.2717(4) -0.0118(4) 0.0336(17) Uani 0.601(3) 1 d D U P B 2
C807 C -0.0431(6) 0.3606(4) -0.0482(5) 0.071(3) Uani 0.601(3) 1 d D U P B 2
H80C H 0.0032 0.3881 -0.0489 0.107 Uiso 0.601(3) 1 calc R U P B 2
H80D H -0.1024 0.3802 -0.0275 0.107 Uiso 0.601(3) 1 calc R U P B 2
H80E H -0.0553 0.3701 -0.0914 0.107 Uiso 0.601(3) 1 calc R U P B 2
C808 C -0.0772(6) 0.2328(7) -0.0142(5) 0.069(2) Uani 0.601(3) 1 d D U P B 2
H80F H -0.0848 0.2416 -0.0579 0.104 Uiso 0.601(3) 1 calc R U P B 2
H80G H -0.1379 0.2557 0.0033 0.104 Uiso 0.601(3) 1 calc R U P B 2
H80H H -0.0564 0.1760 0.0105 0.104 Uiso 0.601(3) 1 calc R U P B 2
C809 C 0.0104(15) 0.2493(8) 0.0589(5) 0.059(4) Uani 0.601(3) 1 d D U P B 2
H80I H 0.0518 0.1956 0.0765 0.088 Uiso 0.601(3) 1 calc R U P B 2
H80J H -0.0514 0.2520 0.0815 0.088 Uiso 0.601(3) 1 calc R U P B 2
H80K H 0.0394 0.2863 0.0634 0.088 Uiso 0.601(3) 1 calc R U P B 2
C810 C 0.3080(3) 0.2403(3) -0.15108(18) 0.0402(9) Uani 0.601(3) 1 d D U P B 2
C811 C 0.2766(7) 0.3236(5) -0.2013(5) 0.084(3) Uani 0.601(3) 1 d D U P B 2
H81A H 0.2580 0.3623 -0.1813 0.125 Uiso 0.601(3) 1 calc R U P B 2
H81B H 0.3292 0.3342 -0.2317 0.125 Uiso 0.601(3) 1 calc R U P B 2
H81C H 0.2225 0.3275 -0.2232 0.125 Uiso 0.601(3) 1 calc R U P B 2
C812 C 0.3937(5) 0.2383(5) -0.1194(4) 0.0421(18) Uani 0.601(3) 1 d D U P B 2
H81D H 0.3760 0.2812 -0.1037 0.063 Uiso 0.601(3) 1 calc R U P B 2
H81E H 0.4127 0.1876 -0.0842 0.063 Uiso 0.601(3) 1 calc R U P B 2
H81F H 0.4467 0.2449 -0.1501 0.063 Uiso 0.601(3) 1 calc R U P B 2
C813 C 0.3393(7) 0.1729(6) -0.1743(5) 0.071(3) Uani 0.601(3) 1 d D U P B 2
H81G H 0.3904 0.1817 -0.2063 0.107 Uiso 0.601(3) 1 calc R U P B 2
H81H H 0.3623 0.1230 -0.1390 0.107 Uiso 0.601(3) 1 calc R U P B 2
H81I H 0.2855 0.1704 -0.1926 0.107 Uiso 0.601(3) 1 calc R U P B 2

loop_
_atom_site_aniso_label
_atom_site_aniso_U_11
_atom_site_aniso_U_22
_atom_site_aniso_U_33
_atom_site_aniso_U_23
_atom_site_aniso_U_13
_atom_site_aniso_U_12
Sm1 0.01861(9) 0.02240(9) 0.02089(9) -0.00976(7) -0.00349(7) -0.00555(8)
Sm2 0.0231(3) 0.02947(17) 0.0229(2) -0.01293(17) -0.00492(19) -0.0059(2)
Sm2' 0.0199(8) 0.0322(5) 0.0265(7) -0.0158(5) -0.0045(5) -0.0041(6)
P1 0.0306(5) 0.0216(5) 0.0240(5) -0.0105(4) -0.0060(4) -0.0044(4)
P2 0.0209(5) 0.0204(5) 0.0261(5) -0.0078(4) -0.0054(4) -0.0063(4)
C11P 0.032(2) 0.0250(19) 0.0249(18) -0.0123(15) 0.0010(16) -0.0104(17)
C12P 0.038(2) 0.028(2) 0.029(2) -0.0102(17) -0.0049(17) -0.0061(19)
C13P 0.058(3) 0.033(2) 0.038(2) -0.011(2) -0.004(2) 0.002(2)
C14P 0.090(4) 0.029(2) 0.050(3) -0.010(2) 0.018(3) -0.016(3)
C15P 0.081(4) 0.054(3) 0.061(3) -0.026(3) 0.036(3) -0.047(3)
C16P 0.044(3) 0.041(3) 0.052(3) -0.028(2) 0.010(2) -0.020(2)
C21P 0.037(2) 0.030(2) 0.0228(18) -0.0106(16) -0.0063(16) -0.0121(18)
C22P 0.043(2) 0.026(2) 0.029(2) -0.0106(17) -0.0051(18) -0.0078(19)
C23P 0.050(3) 0.035(2) 0.033(2) -0.0164(19) -0.0022(19) -0.009(2)
C24P 0.062(3) 0.049(3) 0.023(2) -0.0119(19) 0.001(2) -0.019(3)
C25P 0.053(3) 0.034(2) 0.030(2) -0.0061(18) -0.008(2) -0.016(2)
C26P 0.048(3) 0.026(2) 0.030(2) -0.0118(17) -0.0089(18) -0.011(2)
C31P 0.027(2) 0.030(2) 0.032(2) -0.0072(17) -0.0093(16) -0.0119(18)
C32P 0.034(2) 0.027(2) 0.049(2) -0.0023(19) -0.020(2) -0.0108(19)
C33P 0.056(3) 0.038(3) 0.078(4) 0.011(2) -0.035(3) -0.030(3)
C34P 0.042(3) 0.051(3) 0.107(5) 0.015(3) -0.032(3) -0.030(3)
C35P 0.033(3) 0.040(3) 0.087(4) 0.010(3) -0.025(3) -0.013(2)
C36P 0.029(2) 0.025(2) 0.050(2) 0.0023(18) -0.0149(19) -0.0079(18)
C41P 0.0267(19) 0.0207(18) 0.0271(18) -0.0066(15) -0.0075(15) -0.0087(16)
C42P 0.031(2) 0.032(2) 0.033(2) -0.0080(17) -0.0055(17) -0.0123(19)
C43P 0.050(3) 0.037(2) 0.047(3) 0.000(2) -0.012(2) -0.026(2)
C44P 0.080(4) 0.028(2) 0.058(3) -0.007(2) -0.024(3) -0.025(3)
C45P 0.076(4) 0.032(2) 0.044(3) -0.021(2) -0.014(2) -0.005(3)
C46P 0.043(2) 0.034(2) 0.032(2) -0.0139(18) -0.0067(18) -0.007(2)
C101 0.0226(19) 0.037(2) 0.0228(18) -0.0060(17) 0.0001(15) -0.0035(18)
C102 0.031(2) 0.040(2) 0.0244(18) -0.0158(17) -0.0030(16) -0.0061(19)
C103 0.0234(19) 0.038(2) 0.0193(17) -0.0092(16) -0.0012(15) -0.0058(18)
C104 0.036(2) 0.029(2) 0.0211(18) -0.0062(16) -0.0003(16) -0.0123(18)
C105 0.028(2) 0.039(2) 0.0245(18) -0.0031(17) -0.0053(16) -0.0187(19)
C106 0.027(2) 0.051(3) 0.0231(19) -0.0097(18) -0.0020(16) -0.001(2)
C107 0.028(2) 0.070(3) 0.032(2) -0.014(2) -0.0117(18) 0.000(2)
C108 0.035(2) 0.073(3) 0.023(2) -0.004(2) -0.0043(18) -0.004(2)
C109 0.037(2) 0.043(3) 0.035(2) -0.003(2) -0.0026(19) 0.000(2)
C110 0.026(2) 0.052(3) 0.031(2) -0.009(2) 0.0017(18) 0.001(2)
C111 0.029(3) 0.110(5) 0.058(3) -0.034(3) -0.012(2) 0.015(3)
C112 0.061(4) 0.063(4) 0.066(4) -0.016(3) -0.001(3) 0.011(3)
C113 0.045(3) 0.084(4) 0.036(3) -0.010(3) 0.005(2) 0.015(3)
C201 0.026(2) 0.032(2) 0.051(2) -0.0242(19) -0.0048(18) -0.0107(18)
C202 0.0234(19) 0.036(2) 0.032(2) -0.0143(17) -0.0039(16) -0.0118(18)
C203 0.0196(18) 0.0260(19) 0.0331(19) -0.0111(16) 0.0002(15) -0.0121(16)
C204 0.0253(19) 0.0260(19) 0.0296(19) -0.0075(16) -0.0018(16) -0.0154(17)
C205 0.0245(19) 0.0221(19) 0.044(2) -0.0095(17) -0.0083(17) -0.0080(17)
C206 0.060(3) 0.052(3) 0.078(3) -0.049(3) 0.015(3) -0.029(3)
C207 0.129(6) 0.114(5) 0.110(5) -0.090(4) 0.044(4) -0.089(5)
C208 0.069(3) 0.079(4) 0.075(4) -0.059(3) 0.017(3) -0.037(3)
C209 0.119(6) 0.057(4) 0.115(5) -0.054(4) 0.008(5) 0.010(4)
C210 0.0223(19) 0.026(2) 0.036(2) -0.0096(17) 0.0005(16) -0.0076(17)
C211 0.021(2) 0.037(2) 0.063(3) -0.010(2) -0.006(2) -0.0072(19)
C212 0.036(2) 0.028(2) 0.047(2) -0.0099(19) -0.001(2) -0.009(2)
C213 0.036(2) 0.035(2) 0.045(2) -0.017(2) 0.010(2) -0.007(2)
C301 0.026(2) 0.038(2) 0.021(2) -0.013(2) -0.0063(19) -0.008(2)
C302 0.023(2) 0.039(3) 0.026(2) -0.015(2) -0.0033(19) -0.007(2)
C303 0.033(3) 0.038(3) 0.030(2) -0.020(2) -0.008(2) -0.008(2)
C304 0.031(3) 0.040(3) 0.029(2) -0.018(2) -0.005(2) -0.003(2)
C305 0.026(2) 0.046(3) 0.025(2) -0.017(2) 0.000(2) -0.008(2)
C306 0.037(2) 0.044(2) 0.0280(18) -0.0110(16) -0.0017(16) -0.0160(18)
C307 0.089(5) 0.093(5) 0.035(3) -0.013(4) -0.005(4) -0.035(5)
C308 0.059(4) 0.071(5) 0.073(5) -0.031(4) -0.015(4) 0.016(4)
C309 0.073(5) 0.066(4) 0.057(4) -0.025(3) -0.010(3) -0.033(4)
C310 0.046(2) 0.042(2) 0.0366(19) -0.0172(17) -0.0075(17) -0.0169(18)
C311 0.110(6) 0.047(4) 0.066(4) -0.032(3) 0.002(5) -0.033(4)
C312 0.054(4) 0.061(4) 0.062(4) -0.003(4) -0.021(3) -0.026(4)
C313 0.049(3) 0.045(3) 0.044(2) -0.012(2) -0.009(2) -0.013(2)
C401 0.025(4) 0.035(4) 0.021(4) -0.014(3) -0.004(3) -0.011(4)
C402 0.027(4) 0.041(4) 0.025(3) -0.021(3) -0.009(3) -0.006(4)
C403 0.032(4) 0.041(4) 0.030(4) -0.021(3) -0.009(4) -0.010(4)
C404 0.024(5) 0.043(5) 0.025(5) -0.018(4) -0.007(4) -0.007(4)
C405 0.023(5) 0.039(5) 0.031(5) -0.019(4) -0.007(4) 0.001(4)
C406 0.037(2) 0.044(2) 0.0280(18) -0.0110(16) -0.0017(16) -0.0160(18)
C407 0.057(8) 0.070(8) 0.055(8) -0.002(7) -0.002(7) -0.004(8)
C408 0.064(8) 0.066(8) 0.072(8) -0.021(7) -0.004(8) -0.017(7)
C409 0.073(9) 0.086(9) 0.070(8) -0.003(8) 0.005(8) -0.020(8)
C410 0.046(2) 0.042(2) 0.0366(19) -0.0172(17) -0.0075(17) -0.0169(18)
C411 0.063(8) 0.052(7) 0.057(8) -0.015(7) -0.028(7) -0.023(7)
C412 0.079(10) 0.048(8) 0.053(8) -0.029(7) -0.007(8) -0.018(8)
Sm3 0.01733(9) 0.02752(10) 0.02279(9) -0.01340(8) -0.00208(7) -0.00552(8)
Sm4 0.0221(2) 0.0273(5) 0.0256(4) -0.0117(3) -0.0051(3) -0.0072(4)
Sm4' 0.0242(4) 0.0297(7) 0.0275(6) -0.0122(5) -0.0081(4) -0.0081(6)
P3 0.0181(5) 0.0390(6) 0.0352(5) -0.0247(5) 0.0040(4) -0.0100(4)
P4 0.0190(5) 0.0304(5) 0.0245(5) -0.0118(4) -0.0029(4) -0.0045(4)
C51P 0.0208(18) 0.048(2) 0.031(2) -0.0237(19) 0.0026(16) -0.0136(19)
C52P 0.028(2) 0.044(3) 0.040(2) -0.021(2) 0.0026(18) -0.006(2)
C53P 0.028(2) 0.056(3) 0.046(3) -0.023(2) -0.004(2) 0.002(2)
C54P 0.024(2) 0.078(4) 0.039(2) -0.026(3) 0.002(2) -0.007(2)
C55P 0.035(2) 0.076(3) 0.029(2) -0.019(2) 0.0059(19) -0.022(3)
C56P 0.033(2) 0.058(3) 0.028(2) -0.020(2) 0.0005(18) -0.016(2)
C61P 0.0236(19) 0.043(2) 0.036(2) -0.0251(19) 0.0006(16) -0.0101(18)
C62P 0.028(2) 0.047(3) 0.047(2) -0.030(2) 0.0055(18) -0.014(2)
C63P 0.041(2) 0.045(3) 0.054(3) -0.033(2) 0.003(2) -0.014(2)
C64P 0.043(3) 0.052(3) 0.058(3) -0.029(2) 0.006(2) -0.029(2)
C65P 0.032(2) 0.055(3) 0.048(3) -0.029(2) 0.006(2) -0.021(2)
C66P 0.028(2) 0.047(3) 0.046(2) -0.031(2) 0.0062(18) -0.015(2)
C71P 0.0204(18) 0.0279(19) 0.0223(17) -0.0104(15) -0.0055(14) -0.0033(16)
C72P 0.0254(19) 0.030(2) 0.0313(19) -0.0133(17) -0.0056(16) -0.0080(17)
C73P 0.033(2) 0.037(2) 0.040(2) -0.0248(19) -0.0080(18) -0.001(2)
C74P 0.029(2) 0.048(3) 0.031(2) -0.0196(19) 0.0006(17) -0.005(2)
C75P 0.029(2) 0.037(2) 0.033(2) -0.0081(18) 0.0030(17) -0.0073(19)
C76P 0.026(2) 0.026(2) 0.038(2) -0.0129(17) -0.0004(17) -0.0064(17)
C81P 0.0207(18) 0.036(2) 0.0279(19) -0.0116(17) -0.0039(15) -0.0117(17)
C82P 0.0210(19) 0.053(3) 0.030(2) -0.0181(19) -0.0030(16) -0.0112(19)
C83P 0.027(2) 0.069(3) 0.028(2) -0.016(2) 0.0010(17) -0.021(2)
C84P 0.036(2) 0.065(3) 0.025(2) -0.003(2) -0.0045(18) -0.023(2)
C85P 0.028(2) 0.052(3) 0.034(2) -0.008(2) -0.0076(18) -0.009(2)
C86P 0.0242(19) 0.043(2) 0.0282(19) -0.0132(18) -0.0037(16) -0.0106(19)
C501 0.024(2) 0.035(2) 0.032(2) -0.0108(17) 0.0025(16) -0.0071(18)
C502 0.029(2) 0.037(2) 0.0220(18) -0.0069(17) -0.0057(16) -0.0058(18)
C503 0.038(2) 0.038(2) 0.0203(18) -0.0110(17) 0.0023(17) -0.001(2)
C504 0.022(2) 0.046(3) 0.027(2) -0.0090(18) 0.0052(16) -0.0019(19)
C505 0.024(2) 0.042(2) 0.032(2) -0.0120(18) 0.0044(17) -0.0114(19)
C506 0.033(2) 0.031(2) 0.040(2) -0.0066(18) 0.0033(19) -0.0046(19)
C507 0.056(3) 0.039(3) 0.045(3) -0.003(2) 0.008(2) -0.002(2)
C508 0.049(3) 0.035(2) 0.066(3) -0.020(2) 0.008(2) -0.012(2)
C509 0.031(2) 0.039(2) 0.050(3) -0.015(2) 0.003(2) 0.000(2)
C510 0.082(4) 0.055(3) 0.034(2) -0.028(2) 0.008(3) -0.008(3)
C511 0.094(5) 0.059(4) 0.076(4) -0.039(3) 0.027(4) 0.012(3)
C512 0.110(5) 0.094(5) 0.032(3) -0.027(3) 0.012(3) -0.016(4)
C513 0.125(6) 0.078(4) 0.055(3) -0.051(3) 0.002(3) -0.022(4)
C601 0.026(2) 0.031(2) 0.041(2) -0.0140(18) -0.0036(17) -0.0151(18)
C602 0.029(2) 0.040(2) 0.037(2) -0.0201(19) -0.0071(17) -0.0133(19)
C603 0.0234(19) 0.038(2) 0.041(2) -0.0162(19) -0.0046(17) -0.0139(19)
C604 0.0216(19) 0.043(2) 0.041(2) -0.0189(19) 0.0063(17) -0.0162(19)
C605 0.030(2) 0.039(2) 0.0272(19) -0.0079(17) -0.0011(17) -0.0183(19)
C606 0.033(2) 0.032(2) 0.051(3) -0.015(2) -0.011(2) -0.009(2)
C607 0.046(3) 0.038(3) 0.074(3) -0.024(2) -0.013(2) -0.014(2)
C608 0.048(3) 0.037(3) 0.062(3) -0.012(2) -0.016(2) -0.012(2)
C609 0.039(3) 0.045(3) 0.066(3) -0.024(2) -0.004(2) -0.007(2)
C610 0.023(2) 0.049(3) 0.062(3) -0.021(2) -0.014(2) -0.010(2)
C611 0.027(2) 0.051(3) 0.077(3) -0.023(3) -0.001(2) -0.008(2)
C612 0.034(3) 0.063(3) 0.099(4) -0.027(3) -0.019(3) -0.022(3)
C613 0.036(3) 0.062(3) 0.064(3) -0.019(3) -0.027(2) -0.004(2)
C701 0.024(3) 0.044(4) 0.035(4) -0.023(3) -0.007(3) -0.005(3)
C702 0.031(3) 0.034(3) 0.033(3) -0.019(3) -0.009(3) -0.007(3)
C703 0.029(3) 0.044(4) 0.031(4) -0.019(3) -0.008(3) -0.013(4)
C704 0.027(4) 0.040(4) 0.033(4) -0.007(4) -0.008(3) -0.014(4)
C705 0.020(3) 0.041(4) 0.036(4) -0.015(3) -0.013(3) -0.007(3)
C706 0.030(4) 0.057(5) 0.041(4) -0.034(4) -0.004(3) -0.014(4)
C707 0.023(5) 0.062(7) 0.099(8) -0.016(6) -0.006(6) -0.008(6)
C708 0.053(6) 0.077(7) 0.046(6) -0.022(6) 0.002(5) -0.034(6)
C709 0.048(8) 0.087(10) 0.066(9) -0.031(8) -0.008(9) -0.002(9)
C710 0.032(2) 0.057(2) 0.0358(19) -0.0216(18) -0.0003(16) -0.0134(19)
C711 0.070(8) 0.086(8) 0.092(8) -0.004(7) 0.014(8) -0.009(8)
C712 0.055(7) 0.106(9) 0.058(7) -0.016(8) 0.004(6) 0.018(8)
C713 0.076(9) 0.077(8) 0.042(7) -0.028(6) 0.004(6) 0.001(7)
C801 0.024(3) 0.032(3) 0.035(3) -0.016(3) -0.005(2) -0.013(3)
C802 0.026(3) 0.031(3) 0.030(3) -0.012(2) -0.008(2) -0.010(2)
C803 0.030(3) 0.041(3) 0.029(3) -0.020(3) -0.006(2) -0.010(3)
C804 0.034(3) 0.030(3) 0.035(3) -0.015(3) -0.012(3) -0.003(3)
C805 0.032(3) 0.028(3) 0.032(3) -0.011(2) -0.008(2) -0.014(2)
C806 0.027(3) 0.043(4) 0.044(3) -0.025(3) 0.000(3) -0.015(3)
C807 0.046(5) 0.058(5) 0.096(7) -0.026(5) 0.011(5) -0.005(4)
C808 0.043(5) 0.088(6) 0.100(6) -0.053(5) 0.011(5) -0.030(5)
C809 0.043(6) 0.088(8) 0.035(5) -0.024(5) -0.006(5) -0.001(7)
C810 0.032(2) 0.057(2) 0.0358(19) -0.0216(18) -0.0003(16) -0.0134(19)
C811 0.039(5) 0.103(7) 0.061(5) 0.016(5) 0.003(5) -0.020(5)
C812 0.029(4) 0.063(5) 0.044(4) -0.026(4) 0.000(3) -0.018(4)
C813 0.060(6) 0.093(7) 0.079(6) -0.058(5) -0.004(5) -0.010(5)

loop_
_atom_type_symbol
_atom_type_description
_atom_type_scat_dispersion_real
_atom_type_scat_dispersion_imag
_atom_type_scat_source
C C 0.0033 0.0016 'International Tables Vol C Tables 4.2.6.8 and 6.1.1.4'
H H 0.0000 0.0000 'International Tables Vol C Tables 4.2.6.8 and 6.1.1.4'
P P 0.1023 0.0942 'International Tables Vol C Tables 4.2.6.8 and 6.1.1.4'
Sm Sm -0.1638 3.4418 'International Tables Vol C Tables 4.2.6.8 and 6.1.1.4'

loop_
_geom_angle_atom_site_label_1
_geom_angle_atom_site_label_2
_geom_angle_atom_site_label_3
_geom_angle
P1 Sm1 P2 73.27(3)
C101 Sm1 P1 111.74(9)
C101 Sm1 P2 92.86(8)
C101 Sm1 C103 48.81(11)
C102 Sm1 P1 126.16(8)
C102 Sm1 P2 120.55(8)
C102 Sm1 C101 29.48(11)
C102 Sm1 C103 29.00(11)
C103 Sm1 P1 104.33(8)
C103 Sm1 P2 138.86(8)
C104 Sm1 P1 78.42(8)
C104 Sm1 P2 117.16(8)
C104 Sm1 C101 49.21(12)
C104 Sm1 C102 48.23(11)
C104 Sm1 C103 29.41(11)
C104 Sm1 C201 137.30(12)
C104 Sm1 C202 118.09(12)
C104 Sm1 C203 122.25(11)
C105 Sm1 P1 82.75(8)
C105 Sm1 P2 90.71(8)
C105 Sm1 C101 29.71(11)
C105 Sm1 C102 48.50(11)
C105 Sm1 C103 49.00(11)
C105 Sm1 C104 30.19(11)
C105 Sm1 C201 141.96(12)
C105 Sm1 C202 140.52(11)
C105 Sm1 C203 152.44(11)
C105 Sm1 C204 168.60(11)
C201 Sm1 P1 135.29(8)
C201 Sm1 P2 100.10(9)
C201 Sm1 C101 112.74(12)
C201 Sm1 C102 95.83(12)
C201 Sm1 C103 107.92(12)
C202 Sm1 P1 121.06(8)
C202 Sm1 P2 124.65(8)
C202 Sm1 C101 121.13(11)
C202 Sm1 C102 94.29(11)
C202 Sm1 C103 92.50(11)
C202 Sm1 C201 29.49(11)
C202 Sm1 C203 29.53(10)
C203 Sm1 P1 92.18(8)
C203 Sm1 P2 113.84(8)
C203 Sm1 C101 148.74(11)
C203 Sm1 C102 119.59(11)
C203 Sm1 C103 107.28(11)
C203 Sm1 C201 49.09(11)
C204 Sm1 P1 86.04(8)
C204 Sm1 P2 84.06(8)
C204 Sm1 C101 160.33(11)
C204 Sm1 C102 142.47(11)
C204 Sm1 C103 137.08(11)
C204 Sm1 C104 147.92(12)
C204 Sm1 C201 49.30(11)
C204 Sm1 C202 48.90(11)
C204 Sm1 C203 29.89(11)
C205 Sm1 P1 110.80(8)
C205 Sm1 P2 75.87(8)
C205 Sm1 C101 130.25(12)
C205 Sm1 C102 122.96(12)
C205 Sm1 C103 137.40(11)
C205 Sm1 C104 166.36(12)
C205 Sm1 C105 156.53(12)
C205 Sm1 C201 29.63(11)
C205 Sm1 C202 48.78(12)
C205 Sm1 C203 49.42(11)
C205 Sm1 C204 30.26(11)
P1 Sm2 P2 69.75(3)
C21P Sm2 P1 35.37(7)
C21P Sm2 P2 90.81(7)
C21P Sm2 C32P 113.30(11)
C32P Sm2 P1 77.94(8)
C32P Sm2 P2 53.80(7)
C301 Sm2 P1 164.34(12)
C301 Sm2 P2 121.93(12)
C301 Sm2 C21P 129.50(14)
C301 Sm2 C32P 117.06(14)
C302 Sm2 P1 151.53(12)
C302 Sm2 P2 130.71(13)
C302 Sm2 C21P 138.14(14)
C302 Sm2 C32P 98.45(14)
C302 Sm2 C301 29.26(16)
C302 Sm2 C305 48.10(15)
C303 Sm2 P1 124.18(13)
C303 Sm2 P2 157.23(13)
C303 Sm2 C21P 110.65(15)
C303 Sm2 C32P 108.27(15)
C303 Sm2 C301 49.21(16)
C303 Sm2 C302 29.80(18)
C303 Sm2 C305 48.87(17)
C304 Sm2 P1 117.43(12)
C304 Sm2 P2 165.47(12)
C304 Sm2 C21P 90.02(14)
C304 Sm2 C32P 138.04(13)
C304 Sm2 C301 48.73(16)
C304 Sm2 C302 48.62(16)
C304 Sm2 C303 30.00(17)
C304 Sm2 C305 29.21(15)
C305 Sm2 P1 134.98(12)
C305 Sm2 P2 136.77(12)
C305 Sm2 C21P 100.29(13)
C305 Sm2 C32P 145.41(14)
C305 Sm2 C301 29.40(16)
P2 Sm2' P1 70.07(4)
C401 Sm2' P1 160.8(3)
C401 Sm2' P2 119.0(3)
C402 Sm2' P1 135.0(4)
C402 Sm2' P2 147.9(4)
C402 Sm2' C401 30.6(5)
C403 Sm2' P1 127.5(2)
C403 Sm2' P2 159.6(3)
C403 Sm2' C401 48.4(4)
C403 Sm2' C402 27.9(5)
C403 Sm2' C404 29.5(4)
C403 Sm2' C405 47.6(4)
C404 Sm2' P1 140.0(3)
C404 Sm2' P2 130.8(3)
C404 Sm2' C401 48.7(5)
C404 Sm2' C402 48.1(4)
C404 Sm2' C405 29.0(4)
C405 Sm2' P1 167.4(3)
C405 Sm2' P2 112.8(3)
C405 Sm2' C401 29.2(4)
C405 Sm2' C402 48.2(5)
Sm1 P1 Sm2 109.22(3)
Sm1 P1 Sm2' 106.38(4)
C11P P1 Sm1 115.53(12)
C11P P1 Sm2 127.25(12)
C11P P1 Sm2' 123.90(13)
C11P P1 C21P 105.10(17)
C21P P1 Sm1 125.41(12)
C21P P1 Sm2 66.88(13)
C21P P1 Sm2' 76.12(14)
Sm1 P2 Sm2 107.71(3)
Sm1 P2 Sm2' 109.26(4)
C31P P2 Sm1 121.15(12)
C31P P2 Sm2 72.34(13)
C31P P2 Sm2' 63.16(14)
C31P P2 C41P 104.56(17)
C41P P2 Sm1 117.97(12)
C41P P2 Sm2 125.62(12)
C41P P2 Sm2' 128.80(12)
C12P C11P P1 122.0(3)
C16P C11P P1 120.3(3)
C16P C11P C12P 117.1(4)
C11P C12P H12A 118.7
C13P C12P C11P 122.6(4)
C13P C12P H12A 118.7
C12P C13P H13A 120.2
C14P C13P C12P 119.6(5)
C14P C13P H13A 120.2
C13P C14P H14A 119.6
C13P C14P C15P 120.8(4)
C15P C14P H14A 119.6
C14P C15P H15A 120.2
C14P C15P C16P 119.6(4)
C16P C15P H15A 120.2
C11P C16P C15P 120.2(4)
C11P C16P H16A 119.9
C15P C16P H16A 119.9
P1 C21P Sm2 77.75(14)
C22P C21P Sm2 116.0(3)
C22P C21P P1 123.9(3)
C22P C21P C26P 116.7(3)
C26P C21P Sm2 72.2(2)
C26P C21P P1 119.1(3)
C21P C22P H22A 119.3
C23P C22P C21P 121.4(4)
C23P C22P H22A 119.3
C22P C23P H23A 119.7
C24P C23P C22P 120.7(4)
C24P C23P H23A 119.7
C23P C24P H24A 120.3
C23P C24P C25P 119.4(4)
C25P C24P H24A 120.3
C24P C25P H25A 119.8
C24P C25P C26P 120.5(4)
C26P C25P H25A 119.8
C21P C26P H26P 119.3
C25P C26P C21P 121.3(4)
C25P C26P H26P 119.3
C32P C31P P2 118.0(3)
C36P C31P P2 125.2(3)
C36P C31P C32P 116.8(3)
Sm2 C32P H32P 72.0
C31P C32P Sm2 79.9(2)
C31P C32P H32P 119.4
C33P C32P Sm2 118.6(3)
C33P C32P C31P 121.1(4)
C33P C32P H32P 119.4
C32P C33P H33A 119.5
C34P C33P C32P 121.0(4)
C34P C33P H33A 119.5
C33P C34P H34A 120.2
C33P C34P C35P 119.7(4)
C35P C34P H34A 120.2
C34P C35P H35A 120.1
C36P C35P C34P 119.8(4)
C36P C35P H35A 120.1
C31P C36P H36A 119.3
C35P C36P C31P 121.5(4)
C35P C36P H36A 119.3
C42P C41P P2 119.3(3)
C46P C41P P2 122.6(3)
C46P C41P C42P 117.7(3)
C41P C42P H42A 119.4
C43P C42P C41P 121.2(4)
C43P C42P H42A 119.4
C42P C43P H43A 120.1
C44P C43P C42P 119.9(4)
C44P C43P H43A 120.1
C43P C44P H44A 119.8
C43P C44P C45P 120.3(4)
C45P C44P H44A 119.8
C44P C45P H45A 120.0
C44P C45P C46P 120.1(4)
C46P C45P H45A 120.0
C41P C46P C45P 120.7(4)
C41P C46P H46A 119.6
C45P C46P H46A 119.6
C102 C101 Sm1 75.0(2)
C102 C101 C110 124.7(4)
C105 C101 Sm1 71.64(19)
C105 C101 C102 105.7(3)
C105 C101 C110 128.4(4)
C110 C101 Sm1 127.9(2)
Sm1 C102 H10A 115.2
C101 C102 Sm1 75.5(2)
C101 C102 H10A 124.9
C103 C102 Sm1 76.3(2)
C103 C102 C101 110.3(3)
C103 C102 H10A 124.9
C102 C103 Sm1 74.7(2)
C102 C103 C104 106.6(3)
C102 C103 C106 124.6(3)
C104 C103 Sm1 71.6(2)
C104 C103 C106 126.1(4)
C106 C103 Sm1 133.6(2)
Sm1 C104 H10B 113.2
C103 C104 Sm1 79.0(2)
C103 C104 H10B 125.7
C103 C104 C105 108.7(3)
C105 C104 Sm1 74.50(19)
C105 C104 H10B 125.7
Sm1 C105 H10C 112.7
C101 C105 Sm1 78.7(2)
C101 C105 H10C 125.6
C104 C105 Sm1 75.3(2)
C104 C105 C101 108.7(3)
C104 C105 H10C 125.6
C103 C106 C108 106.6(3)
C107 C106 C103 111.4(3)
C107 C106 C108 107.4(4)
C109 C106 C103 112.2(3)
C109 C106 C107 110.9(4)
C109 C106 C108 108.1(4)
C106 C107 H10D 109.5
C106 C107 H10E 109.5
C106 C107 H10F 109.5
H10D C107 H10E 109.5
H10D C107 H10F 109.5
H10E C107 H10F 109.5
C106 C108 H10G 109.5
C106 C108 H10H 109.5
C106 C108 H10I 109.5
H10G C108 H10H 109.5
H10G C108 H10I 109.5
H10H C108 H10I 109.5
C106 C109 H10J 109.5
C106 C109 H10K 109.5
C106 C109 H10L 109.5
H10J C109 H10K 109.5
H10J C109 H10L 109.5
H10K C109 H10L 109.5
C101 C110 C112 110.7(4)
C111 C110 C101 112.5(4)
C111 C110 C112 106.8(4)
C111 C110 C113 109.2(4)
C113 C110 C101 109.0(4)
C113 C110 C112 108.5(4)
C110 C111 H11A 109.5
C110 C111 H11B 109.5
C110 C111 H11C 109.5
H11A C111 H11B 109.5
H11A C111 H11C 109.5
H11B C111 H11C 109.5
C110 C112 H11D 109.5
C110 C112 H11E 109.5
C110 C112 H11F 109.5
H11D C112 H11E 109.5
H11D C112 H11F 109.5
H11E C112 H11F 109.5
C110 C113 H11G 109.5
C110 C113 H11H 109.5
C110 C113 H11I 109.5
H11G C113 H11H 109.5
H11G C113 H11I 109.5
H11H C113 H11I 109.5
C202 C201 Sm1 74.5(2)
C202 C201 C206 125.6(4)
C205 C201 Sm1 72.89(19)
C205 C201 C202 106.9(3)
C205 C201 C206 126.3(4)
C206 C201 Sm1 127.9(3)
Sm1 C202 H20A 114.9
C201 C202 Sm1 76.0(2)
C201 C202 H20A 125.1
C201 C202 C203 109.8(3)
C203 C202 Sm1 76.01(19)
C203 C202 H20A 125.1
C202 C203 Sm1 74.46(19)
C202 C203 C204 106.5(3)
C202 C203 C210 126.1(3)
C204 C203 Sm1 72.88(19)
C204 C203 C210 126.8(3)
C210 C203 Sm1 124.6(2)
Sm1 C204 H20B 114.3
C203 C204 Sm1 77.23(19)
C203 C204 H20B 126.0
C203 C204 C205 108.1(3)
C205 C204 Sm1 74.77(19)
C205 C204 H20B 126.0
Sm1 C205 H20C 114.0
C201 C205 Sm1 77.5(2)
C201 C205 C204 108.5(3)
C201 C205 H20C 125.7
C204 C205 Sm1 74.97(19)
C204 C205 H20C 125.7
C201 C206 C207 105.9(4)
C208 C206 C201 112.4(4)
C208 C206 C207 108.7(5)
C209 C206 C201 110.9(4)
C209 C206 C207 108.7(5)
C209 C206 C208 110.2(5)
C206 C207 H20D 109.5
C206 C207 H20E 109.5
C206 C207 H20F 109.5
H20D C207 H20E 109.5
H20D C207 H20F 109.5
H20E C207 H20F 109.5
C206 C208 H20G 109.5
C206 C208 H20H 109.5
C206 C208 H20I 109.5
H20G C208 H20H 109.5
H20G C208 H20I 109.5
H20H C208 H20I 109.5
C206 C209 H20J 109.5
C206 C209 H20K 109.5
C206 C209 H20L 109.5
H20J C209 H20K 109.5
H20J C209 H20L 109.5
H20K C209 H20L 109.5
C203 C210 C211 107.8(3)
C203 C210 C212 110.8(3)
C203 C210 C213 112.0(3)
C212 C210 C211 107.9(3)
C213 C210 C211 109.4(3)
C213 C210 C212 108.9(3)
C210 C211 H21A 109.5
C210 C211 H21B 109.5
C210 C211 H21C 109.5
H21A C211 H21B 109.5
H21A C211 H21C 109.5
H21B C211 H21C 109.5
C210 C212 H21D 109.5
C210 C212 H21E 109.5
C210 C212 H21F 109.5
H21D C212 H21E 109.5
H21D C212 H21F 109.5
H21E C212 H21F 109.5
C210 C213 H21G 109.5
C210 C213 H21H 109.5
C210 C213 H21I 109.5
H21G C213 H21H 109.5
H21G C213 H21I 109.5
H21H C213 H21I 109.5
C302 C301 Sm2 74.4(3)
C302 C301 C305 106.6(5)
C302 C301 C306 129.3(5)
C305 C301 Sm2 74.6(3)
C305 C301 C306 124.1(5)
C306 C301 Sm2 117.4(3)
Sm2 C302 H30A 115.8
C301 C302 Sm2 76.3(3)
C301 C302 H30A 125.1
C301 C302 C303 109.7(5)
C303 C302 Sm2 74.6(3)
C303 C302 H30A 125.1
C302 C303 Sm2 75.6(3)
C302 C303 C304 105.9(5)
C302 C303 C310 129.7(5)
C304 C303 Sm2 74.6(3)
C304 C303 C310 124.4(5)
C310 C303 Sm2 114.3(3)
Sm2 C304 H30B 114.6
C303 C304 Sm2 75.4(3)
C303 C304 H30B 125.7
C305 C304 Sm2 76.5(3)
C305 C304 C303 108.6(5)
C305 C304 H30B 125.7
Sm2 C305 H30C 116.3
C301 C305 Sm2 76.0(3)
C301 C305 H30C 125.4
C304 C305 Sm2 74.3(3)
C304 C305 C301 109.1(5)
C304 C305 H30C 125.4
C301 C306 C307 109.9(5)
C301 C306 C308 114.4(5)
C301 C306 C309 108.5(4)
C307 C306 C308 106.4(5)
C307 C306 C309 111.1(5)
C308 C306 C309 106.6(5)
C306 C307 H30D 109.5
C306 C307 H30E 109.5
C306 C307 H30F 109.5
H30D C307 H30E 109.5
H30D C307 H30F 109.5
H30E C307 H30F 109.5
C306 C308 H30G 109.5
C306 C308 H30H 109.5
C306 C308 H30I 109.5
H30G C308 H30H 109.5
H30G C308 H30I 109.5
H30H C308 H30I 109.5
C306 C309 H30J 109.5
C306 C309 H30K 109.5
C306 C309 H30L 109.5
H30J C309 H30K 109.5
H30J C309 H30L 109.5
H30K C309 H30L 109.5
C303 C310 C312 107.3(4)
C311 C310 C303 110.3(5)
C311 C310 C312 110.5(5)
C311 C310 C313 111.6(5)
C313 C310 C303 109.3(3)
C313 C310 C312 107.6(4)
C310 C311 H31A 109.5
C310 C311 H31B 109.5
C310 C311 H31C 109.5
H31A C311 H31B 109.5
H31A C311 H31C 109.5
H31B C311 H31C 109.5
C310 C312 H31D 109.5
C310 C312 H31E 109.5
C310 C312 H31F 109.5
H31D C312 H31E 109.5
H31D C312 H31F 109.5
H31E C312 H31F 109.5
C310 C313 H31G 109.5
C310 C313 H31H 109.5
C310 C313 H31I 109.5
H31G C313 H31H 109.5
H31G C313 H31I 109.5
H31H C313 H31I 109.5
C402 C401 Sm2' 74.6(8)
C402 C401 C406 131.4(13)
C405 C401 Sm2' 74.7(8)
C405 C401 C402 104.4(14)
C405 C401 C406 124.0(13)
C406 C401 Sm2' 118.7(7)
Sm2' C402 H40A 117.7
C401 C402 Sm2' 74.8(8)
C401 C402 H40A 126.4
C403 C402 Sm2' 73.2(9)
C403 C402 C401 107.2(15)
C403 C402 H40A 126.4
C402 C403 Sm2' 78.9(8)
C402 C403 C404 111.6(12)
C402 C403 C410 128.5(15)
C404 C403 Sm2' 76.2(8)
C404 C403 C410 119.8(13)
C410 C403 Sm2' 114.4(8)
Sm2' C404 H40B 114.8
C403 C404 Sm2' 74.2(8)
C403 C404 H40B 126.9
C405 C404 Sm2' 76.6(8)
C405 C404 C403 106.2(12)
C405 C404 H40B 126.9
Sm2' C405 H40C 116.4
C401 C405 Sm2' 76.1(9)
C401 C405 H40C 124.8
C404 C405 Sm2' 74.4(8)
C404 C405 C401 110.4(14)
C404 C405 H40C 124.8
C407 C406 C401 103.7(10)
C408 C406 C401 92.5(10)
C408 C406 C407 101.1(13)
C409 C406 C401 138.6(12)
C409 C406 C407 109.7(13)
C409 C406 C408 104.1(14)
C406 C407 H40D 109.5
C406 C407 H40E 109.5
C406 C407 H40F 109.5
H40D C407 H40E 109.5
H40D C407 H40F 109.5
H40E C407 H40F 109.5
C406 C408 H40G 109.5
C406 C408 H40H 109.5
C406 C408 H40I 109.5
H40G C408 H40H 109.5
H40G C408 H40I 109.5
H40H C408 H40I 109.5
C406 C409 H40J 109.5
C406 C409 H40K 109.5
C406 C409 H40L 109.5
H40J C409 H40K 109.5
H40J C409 H40L 109.5
H40K C409 H40L 109.5
C313 C410 C411 106.8(8)
C313 C410 C412 98.3(9)
C403 C410 C313 107.1(7)
C403 C410 C411 120.2(11)
C403 C410 C412 117.7(11)
C411 C410 C412 104.1(12)
C410 C411 H41A 109.5
C410 C411 H41B 109.5
C410 C411 H41C 109.5
H41A C411 H41B 109.5
H41A C411 H41C 109.5
H41B C411 H41C 109.5
C410 C412 H41D 109.5
C410 C412 H41E 109.5
C410 C412 H41F 109.5
H41D C412 H41E 109.5
H41D C412 H41F 109.5
H41E C412 H41F 109.5
P4 Sm3 P3 75.99(3)
C501 Sm3 P3 91.19(8)
C501 Sm3 P4 113.93(8)
C501 Sm3 C601 147.71(12)
C502 Sm3 P3 119.28(8)
C502 Sm3 P4 124.99(8)
C502 Sm3 C501 29.14(11)
C502 Sm3 C503 29.37(11)
C502 Sm3 C601 119.55(11)
C502 Sm3 C603 94.76(12)
C503 Sm3 P3 135.36(9)
C503 Sm3 P4 100.74(9)
C503 Sm3 C501 48.66(11)
C503 Sm3 C601 109.47(12)
C504 Sm3 P3 112.00(9)
C504 Sm3 P4 76.40(9)
C504 Sm3 C501 49.00(12)
C504 Sm3 C502 48.60(12)
C504 Sm3 C503 29.68(12)
C504 Sm3 C505 29.93(12)
C504 Sm3 C601 126.47(12)
C504 Sm3 C602 121.50(12)
C504 Sm3 C603 138.97(12)
C504 Sm3 C604 168.62(12)
C504 Sm3 C605 151.58(13)
C505 Sm3 P3 86.62(9)
C505 Sm3 P4 84.34(9)
C505 Sm3 C501 29.74(11)
C505 Sm3 C502 48.57(12)
C505 Sm3 C503 49.05(12)
C505 Sm3 C601 156.25(12)
C505 Sm3 C602 141.31(12)
C505 Sm3 C603 139.36(12)
C601 Sm3 P3 115.09(8)
C601 Sm3 P4 91.48(8)
C602 Sm3 P3 126.23(8)
C602 Sm3 P4 120.03(9)
C602 Sm3 C501 119.28(12)
C602 Sm3 C502 93.78(12)
C602 Sm3 C503 94.49(12)
C602 Sm3 C601 29.67(11)
C602 Sm3 C603 29.49(11)
C603 Sm3 P3 101.63(8)
C603 Sm3 P4 136.31(9)
C603 Sm3 C501 109.72(12)
C603 Sm3 C503 109.35(12)
C603 Sm3 C601 49.22(12)
C604 Sm3 P3 77.49(9)
C604 Sm3 P4 112.94(9)
C604 Sm3 C501 127.04(12)
C604 Sm3 C502 121.81(12)
C604 Sm3 C503 138.94(12)
C604 Sm3 C505 152.31(12)
C604 Sm3 C601 49.38(12)
C604 Sm3 C602 48.75(12)
C604 Sm3 C603 29.66(11)
C604 Sm3 C605 30.35(12)
C605 Sm3 P3 85.66(8)
C605 Sm3 P4 87.25(9)
C605 Sm3 C501 157.17(12)
C605 Sm3 C502 141.65(11)
C605 Sm3 C503 138.98(12)
C605 Sm3 C505 169.75(12)
C605 Sm3 C601 29.60(11)
C605 Sm3 C602 48.76(12)
C605 Sm3 C603 49.34(12)
P3 Sm4 P4 72.62(4)
P3 Sm4 C82P 79.99(8)
C82P Sm4 P4 53.43(7)
C801 Sm4 P3 161.33(17)
C801 Sm4 P4 120.7(2)
C801 Sm4 C82P 118.18(17)
C802 Sm4 P3 152.63(14)
C802 Sm4 P4 128.37(15)
C802 Sm4 C82P 98.64(16)
C802 Sm4 C801 29.3(2)
C802 Sm4 C803 29.6(2)
C803 Sm4 P3 124.53(18)
C803 Sm4 P4 154.48(17)
C803 Sm4 C82P 107.31(18)
C803 Sm4 C801 49.0(3)
C804 Sm4 P3 115.35(15)
C804 Sm4 P4 165.99(15)
C804 Sm4 C82P 137.15(16)
C804 Sm4 C801 48.9(2)
C804 Sm4 C802 48.9(2)
C804 Sm4 C803 30.3(2)
C804 Sm4 C805 29.42(18)
C805 Sm4 P3 131.76(14)
C805 Sm4 P4 136.69(14)
C805 Sm4 C82P 146.37(16)
C805 Sm4 C801 29.6(2)
C805 Sm4 C802 48.45(19)
C805 Sm4 C803 49.1(2)
P4 Sm4' P3 71.04(5)
C701 Sm4' P3 155.0(3)
C701 Sm4' P4 120.8(3)
C702 Sm4' P3 132.8(2)
C702 Sm4' P4 149.4(2)
C702 Sm4' C701 29.3(4)
C702 Sm4' C705 47.4(3)
C703 Sm4' P3 127.9(3)
C703 Sm4' P4 156.6(3)
C703 Sm4' C701 49.0(4)
C703 Sm4' C702 29.4(3)
C703 Sm4' C704 30.0(3)
C703 Sm4' C705 48.1(3)
C704 Sm4' P3 144.9(2)
C704 Sm4' P4 126.7(2)
C704 Sm4' C701 48.7(3)
C704 Sm4' C702 48.4(3)
C704 Sm4' C705 28.8(3)
C705 Sm4' P3 173.4(2)
C705 Sm4' P4 111.5(2)
C705 Sm4' C701 29.1(3)
Sm3 P3 Sm4 106.60(4)
Sm3 P3 Sm4' 104.31(5)
C51P P3 Sm3 115.63(12)
C51P P3 Sm4 133.75(13)
C51P P3 Sm4' 132.43(13)
C61P P3 Sm3 122.78(12)
C61P P3 Sm4 66.12(13)
C61P P3 Sm4' 73.26(14)
C61P P3 C51P 103.12(17)
Sm3 P4 Sm4 104.62(4)
Sm3 P4 Sm4' 108.39(5)
C71P P4 Sm3 119.27(11)
C71P P4 Sm4 126.61(12)
C71P P4 Sm4' 126.95(12)
C81P P4 Sm3 121.96(11)
C81P P4 Sm4 73.04(12)
C81P P4 Sm4' 65.07(12)
C81P P4 C71P 104.00(17)
C52P C51P P3 121.0(3)
C56P C51P P3 121.1(3)
C56P C51P C52P 117.5(4)
C51P C52P H52A 119.2
C53P C52P C51P 121.6(4)
C53P C52P H52A 119.2
C52P C53P H53A 120.1
C54P C53P C52P 119.8(4)
C54P C53P H53A 120.1
C53P C54P H54A 119.8
C53P C54P C55P 120.4(4)
C55P C54P H54A 119.8
C54P C55P H55A 119.8
C54P C55P C56P 120.3(4)
C56P C55P H55A 119.8
C51P C56P C55P 120.3(4)
C51P C56P H56A 119.9
C55P C56P H56A 119.9
C62P C61P P3 123.5(3)
C66P C61P P3 119.8(3)
C66P C61P C62P 116.6(3)
C61P C62P H62A 119.3
C63P C62P C61P 121.3(4)
C63P C62P H62A 119.3
C62P C63P H63A 119.5
C62P C63P C64P 121.1(4)
C64P C63P H63A 119.5
C63P C64P H64A 120.6
C65P C64P C63P 118.9(4)
C65P C64P H64A 120.6
C64P C65P H65A 119.7
C64P C65P C66P 120.6(4)
C66P C65P H65A 119.7
C61P C66P H66P 119.3
C65P C66P C61P 121.5(4)
C65P C66P H66P 119.3
C72P C71P P4 122.7(3)
C72P C71P C76P 117.5(3)
C76P C71P P4 119.5(3)
C71P C72P H72A 119.5
C73P C72P C71P 121.0(3)
C73P C72P H72A 119.5
C72P C73P H73A 119.7
C74P C73P C72P 120.7(4)
C74P C73P H73A 119.7
C73P C74P H74A 120.2
C73P C74P C75P 119.6(4)
C75P C74P H74A 120.2
C74P C75P H75A 119.9
C74P C75P C76P 120.2(4)
C76P C75P H75A 119.9
C71P C76P H76A 119.5
C75P C76P C71P 121.1(4)
C75P C76P H76A 119.5
C82P C81P P4 118.5(3)
C86P C81P P4 125.1(3)
C86P C81P C82P 116.2(3)
Sm4 C82P H82P 72.9
C81P C82P Sm4 79.8(2)
C81P C82P H82P 119.2
C83P C82P Sm4 117.6(3)
C83P C82P C81P 121.6(4)
C83P C82P H82P 119.2
C82P C83P H83A 119.7
C84P C83P C82P 120.5(4)
C84P C83P H83A 119.7
C83P C84P H84A 120.3
C83P C84P C85P 119.4(4)
C85P C84P H84A 120.3
C84P C85P H85A 119.8
C84P C85P C86P 120.5(4)
C86P C85P H85A 119.8
C81P C86P H86A 119.1
C85P C86P C81P 121.8(4)
C85P C86P H86A 119.1
C502 C501 Sm3 74.6(2)
C502 C501 C505 106.5(3)
C502 C501 C506 125.3(4)
C505 C501 Sm3 71.7(2)
C505 C501 C506 126.7(4)
C506 C501 Sm3 129.9(2)
Sm3 C502 H50A 124.6
C501 C502 Sm3 76.3(2)
C501 C502 H50A 124.6
C501 C502 C503 109.7(4)
C503 C502 Sm3 75.6(2)
C503 C502 H50A 124.6
C502 C503 Sm3 75.0(2)
C502 C503 C510 125.0(4)
C504 C503 Sm3 71.8(2)
C504 C503 C502 106.4(4)
C504 C503 C510 126.1(4)
C510 C503 Sm3 132.5(3)
Sm3 C504 H50B 124.7
C503 C504 Sm3 78.5(2)
C503 C504 H50B 124.7
C505 C504 Sm3 75.5(2)
C505 C504 C503 108.9(4)
C505 C504 H50B 124.7
Sm3 C505 H50C 125.0
C501 C505 Sm3 78.5(2)
C501 C505 H50C 125.0
C504 C505 Sm3 74.6(2)
C504 C505 C501 108.4(4)
C504 C505 H50C 125.0
C501 C506 C507 106.8(3)
C501 C506 C508 112.2(4)
C501 C506 C509 111.2(3)
C508 C506 C507 108.4(4)
C508 C506 C509 109.5(4)
C509 C506 C507 108.6(4)
C506 C507 H50D 109.5
C506 C507 H50E 109.5
C506 C507 H50F 109.5
H50D C507 H50E 109.5
H50D C507 H50F 109.5
H50E C507 H50F 109.5
C506 C508 H50G 109.5
C506 C508 H50H 109.5
C506 C508 H50I 109.5
H50G C508 H50H 109.5
H50G C508 H50I 109.5
H50H C508 H50I 109.5
C506 C509 H50J 109.5
C506 C509 H50K 109.5
C506 C509 H50L 109.5
H50J C509 H50K 109.5
H50J C509 H50L 109.5
H50K C509 H50L 109.5
C503 C510 C511 111.9(4)
C503 C510 C512 106.4(4)
C503 C510 C513 110.5(4)
C511 C510 C512 108.3(4)
C511 C510 C513 110.6(5)
C513 C510 C512 109.0(5)
C510 C511 H51A 109.5
C510 C511 H51B 109.5
C510 C511 H51C 109.5
H51A C511 H51B 109.5
H51A C511 H51C 109.5
H51B C511 H51C 109.5
C510 C512 H51D 109.5
C510 C512 H51E 109.5
C510 C512 H51F 109.5
H51D C512 H51E 109.5
H51D C512 H51F 109.5
H51E C512 H51F 109.5
C510 C513 H51G 109.5
C510 C513 H51H 109.5
C510 C513 H51I 109.5
H51G C513 H51H 109.5
H51G C513 H51I 109.5
H51H C513 H51I 109.5
C602 C601 Sm3 73.6(2)
C602 C601 C606 126.1(4)
C605 C601 Sm3 71.5(2)
C605 C601 C602 105.6(3)
C605 C601 C606 127.3(4)
C606 C601 Sm3 128.6(2)
Sm3 C602 H60A 124.3
C601 C602 Sm3 76.7(2)
C601 C602 H60A 124.3
C603 C602 Sm3 75.9(2)
C603 C602 C601 110.1(3)
C603 C602 H60A 124.3
C602 C603 Sm3 74.6(2)
C602 C603 C610 125.1(4)
C604 C603 Sm3 72.17(19)
C604 C603 C602 106.5(4)
C604 C603 C610 126.3(4)
C610 C603 Sm3 131.5(3)
Sm3 C604 H60B 124.9
C603 C604 Sm3 78.2(2)
C603 C604 H60B 124.9
C603 C604 C605 108.6(3)
C605 C604 Sm3 75.1(2)
C605 C604 H60B 124.9
Sm3 C605 H60C 124.7
C601 C605 Sm3 78.9(2)
C601 C605 C604 109.0(4)
C601 C605 H60C 124.7
C604 C605 Sm3 74.6(2)
C604 C605 H60C 124.7
C601 C606 C607 107.1(3)
C601 C606 C608 111.7(4)
C601 C606 C609 111.9(3)
C608 C606 C607 107.7(4)
C609 C606 C607 108.5(4)
C609 C606 C608 109.7(4)
C606 C607 H60D 109.5
C606 C607 H60E 109.5
C606 C607 H60F 109.5
H60D C607 H60E 109.5
H60D C607 H60F 109.5
H60E C607 H60F 109.5
C606 C608 H60G 109.5
C606 C608 H60H 109.5
C606 C608 H60I 109.5
H60G C608 H60H 109.5
H60G C608 H60I 109.5
H60H C608 H60I 109.5
C606 C609 H60J 109.5
C606 C609 H60K 109.5
C606 C609 H60L 109.5
H60J C609 H60K 109.5
H60J C609 H60L 109.5
H60K C609 H60L 109.5
C603 C610 C612 106.0(4)
C611 C610 C603 112.0(4)
C611 C610 C612 108.0(4)
C611 C610 C613 110.4(4)
C613 C610 C603 111.6(4)
C613 C610 C612 108.7(4)
C610 C611 H61A 109.5
C610 C611 H61B 109.5
C610 C611 H61C 109.5
H61A C611 H61B 109.5
H61A C611 H61C 109.5
H61B C611 H61C 109.5
C610 C612 H61D 109.5
C610 C612 H61E 109.5
C610 C612 H61F 109.5
H61D C612 H61E 109.5
H61D C612 H61F 109.5
H61E C612 H61F 109.5
C610 C613 H61G 109.5
C610 C613 H61H 109.5
C610 C613 H61I 109.5
H61G C613 H61H 109.5
H61G C613 H61I 109.5
H61H C613 H61I 109.5
C702 C701 Sm4' 74.4(7)
C702 C701 C706 130.0(12)
C705 C701 Sm4' 75.1(8)
C705 C701 C702 105.3(10)
C705 C701 C706 124.5(12)
C706 C701 Sm4' 119.4(10)
Sm4' C702 H70A 116.0
C701 C702 Sm4' 76.2(8)
C701 C702 H70A 125.0
C703 C702 Sm4' 74.6(6)
C703 C702 C701 109.9(10)
C703 C702 H70A 125.0
C702 C703 Sm4' 76.0(6)
C702 C703 C704 106.8(10)
C702 C703 C710 129.3(11)
C704 C703 Sm4' 75.6(6)
C704 C703 C710 123.8(10)
C710 C703 Sm4' 111.7(6)
Sm4' C704 H70B 115.1
C703 C704 Sm4' 74.4(6)
C703 C704 H70B 126.5
C705 C704 Sm4' 76.3(6)
C705 C704 C703 106.9(9)
C705 C704 H70B 126.5
Sm4' C705 H705 116.6
C701 C705 Sm4' 75.8(8)
C701 C705 H705 124.5
C704 C705 Sm4' 74.9(6)
C704 C705 C701 111.0(10)
C704 C705 H705 124.5
C701 C706 C707 105.9(11)
C701 C706 C708 110.4(10)
C701 C706 C709 105.2(17)
C707 C706 C708 110.0(10)
C707 C706 C709 107.2(15)
C708 C706 C709 117.5(14)
C706 C707 H70C 109.5
C706 C707 H70D 109.5
C706 C707 H70E 109.5
H70C C707 H70D 109.5
H70C C707 H70E 109.5
H70D C707 H70E 109.5
C706 C708 H70F 109.5
C706 C708 H70G 109.5
C706 C708 H70H 109.5
H70F C708 H70G 109.5
H70F C708 H70H 109.5
H70G C708 H70H 109.5
C706 C709 H70I 109.5
C706 C709 H70J 109.5
C706 C709 H70K 109.5
H70I C709 H70J 109.5
H70I C709 H70K 109.5
H70J C709 H70K 109.5
C703 C710 C711 110.1(9)
C703 C710 C712 114.3(8)
C703 C710 C713 111.3(8)
C711 C710 C713 96.4(11)
C712 C710 C711 108.6(11)
C712 C710 C713 114.7(10)
C710 C711 H71A 109.5
C710 C711 H71B 109.5
C710 C711 H71C 109.5
H71A C711 H71B 109.5
H71A C711 H71C 109.5
H71B C711 H71C 109.5
C710 C712 H71D 109.5
C710 C712 H71E 109.5
C710 C712 H71F 109.5
H71D C712 H71E 109.5
H71D C712 H71F 109.5
H71E C712 H71F 109.5
C710 C713 H71G 109.5
C710 C713 H71H 109.5
C710 C713 H71I 109.5
H71G C713 H71H 109.5
H71G C713 H71I 109.5
H71H C713 H71I 109.5
C802 C801 Sm4 74.5(5)
C802 C801 C805 107.1(7)
C802 C801 C806 128.6(7)
C805 C801 Sm4 74.2(5)
C805 C801 C806 124.2(7)
C806 C801 Sm4 115.0(6)
Sm4 C802 H80A 124.6
C801 C802 Sm4 76.2(5)
C801 C802 H80A 124.6
C801 C802 C803 109.8(7)
C803 C802 Sm4 75.5(4)
C803 C802 H80A 124.6
C802 C803 Sm4 75.0(4)
C802 C803 C804 106.0(6)
C802 C803 C810 129.4(7)
C804 C803 Sm4 73.6(4)
C804 C803 C810 124.5(7)
C810 C803 Sm4 115.9(4)
Sm4 C804 H80B 125.2
C803 C804 Sm4 76.0(4)
C803 C804 H80B 125.2
C805 C804 Sm4 76.0(4)
C805 C804 C803 108.1(6)
C805 C804 H80B 125.2
Sm4 C805 H805 115.7
C801 C805 Sm4 76.3(5)
C801 C805 H805 125.6
C804 C805 Sm4 74.5(3)
C804 C805 C801 108.9(6)
C804 C805 H805 125.6
C801 C806 C807 111.8(7)
C801 C806 C809 108.1(10)
C807 C806 C809 113.7(8)
C808 C806 C801 110.3(7)
C808 C806 C807 106.5(8)
C808 C806 C809 106.2(11)
C806 C807 H80C 109.5
C806 C807 H80D 109.5
C806 C807 H80E 109.5
H80C C807 H80D 109.5
H80C C807 H80E 109.5
H80D C807 H80E 109.5
C806 C808 H80F 109.5
C806 C808 H80G 109.5
C806 C808 H80H 109.5
H80F C808 H80G 109.5
H80F C808 H80H 109.5
H80G C808 H80H 109.5
C806 C809 H80I 109.5
C806 C809 H80J 109.5
C806 C809 H80K 109.5
H80I C809 H80J 109.5
H80I C809 H80K 109.5
H80J C809 H80K 109.5
C803 C810 C811 109.8(5)
C803 C810 C812 108.4(5)
C811 C810 C812 106.5(6)
C813 C810 C803 108.3(6)
C813 C810 C811 116.3(7)
C813 C810 C812 107.2(6)
C810 C811 H81A 109.5
C810 C811 H81B 109.5
C810 C811 H81C 109.5
H81A C811 H81B 109.5
H81A C811 H81C 109.5
H81B C811 H81C 109.5
C810 C812 H81D 109.5
C810 C812 H81E 109.5
C810 C812 H81F 109.5
H81D C812 H81E 109.5
H81D C812 H81F 109.5
H81E C812 H81F 109.5
C810 C813 H81G 109.5
C810 C813 H81H 109.5
C810 C813 H81I 109.5
H81G C813 H81H 109.5
H81G C813 H81I 109.5
H81H C813 H81I 109.5

loop_
_geom_bond_atom_site_label_1
_geom_bond_atom_site_label_2
_geom_bond_distance
Sm1 P1 2.9665(9)
Sm1 P2 2.9883(10)
Sm1 C101 2.802(3)
Sm1 C102 2.796(3)
Sm1 C103 2.816(3)
Sm1 C104 2.723(3)
Sm1 C105 2.713(3)
Sm1 C201 2.770(3)
Sm1 C202 2.750(3)
Sm1 C203 2.770(3)
Sm1 C204 2.714(3)
Sm1 C205 2.711(3)
Sm2 P1 3.0893(11)
Sm2 P2 3.1249(11)
Sm2 C21P 2.907(4)
Sm2 C32P 3.021(5)
Sm2 C301 2.790(5)
Sm2 C302 2.765(5)
Sm2 C303 2.753(5)
Sm2 C304 2.744(5)
Sm2 C305 2.772(5)
Sm2' P1 3.1589(19)
Sm2' P2 3.0273(19)
Sm2' C401 2.779(15)
Sm2' C402 2.777(14)
Sm2' C403 2.709(14)
Sm2' C404 2.735(14)
Sm2' C405 2.761(15)
P1 C11P 1.824(4)
P1 C21P 1.830(4)
P2 C31P 1.824(4)
P2 C41P 1.833(3)
C11P C12P 1.395(5)
C11P C16P 1.378(5)
C12P H12A 0.9500
C12P C13P 1.374(5)
C13P H13A 0.9500
C13P C14P 1.344(7)
C14P H14A 0.9500
C14P C15P 1.374(8)
C15P H15A 0.9500
C15P C16P 1.419(7)
C16P H16A 0.9500
C21P C22P 1.399(5)
C21P C26P 1.410(5)
C22P H22A 0.9500
C22P C23P 1.390(5)
C23P H23A 0.9500
C23P C24P 1.377(6)
C24P H24A 0.9500
C24P C25P 1.378(6)
C25P H25A 0.9500
C25P C26P 1.389(5)
C26P H26P 0.9500
C31P C32P 1.413(5)
C31P C36P 1.396(5)
C32P H32P 0.9500
C32P C33P 1.377(6)
C33P H33A 0.9500
C33P C34P 1.360(7)
C34P H34A 0.9500
C34P C35P 1.391(6)
C35P H35A 0.9500
C35P C36P 1.386(6)
C36P H36A 0.9500
C41P C42P 1.394(5)
C41P C46P 1.384(5)
C42P H42A 0.9500
C42P C43P 1.383(5)
C43P H43A 0.9500
C43P C44P 1.363(7)
C44P H44A 0.9500
C44P C45P 1.368(7)
C45P H45A 0.9500
C45P C46P 1.392(6)
C46P H46A 0.9500
C101 C102 1.424(5)
C101 C105 1.416(5)
C101 C110 1.518(5)
C102 H10A 0.9500
C102 C103 1.405(5)
C103 C104 1.409(5)
C103 C106 1.534(5)
C104 H10B 0.9500
C104 C105 1.415(5)
C105 H10C 0.9500
C106 C107 1.533(6)
C106 C108 1.545(5)
C106 C109 1.514(6)
C107 H10D 0.9800
C107 H10E 0.9800
C107 H10F 0.9800
C108 H10G 0.9800
C108 H10H 0.9800
C108 H10I 0.9800
C109 H10J 0.9800
C109 H10K 0.9800
C109 H10L 0.9800
C110 C111 1.504(7)
C110 C112 1.546(7)
C110 C113 1.511(6)
C111 H11A 0.9800
C111 H11B 0.9800
C111 H11C 0.9800
C112 H11D 0.9800
C112 H11E 0.9800
C112 H11F 0.9800
C113 H11G 0.9800
C113 H11H 0.9800
C113 H11I 0.9800
C201 C202 1.405(5)
C201 C205 1.403(5)
C201 C206 1.530(5)
C202 H20A 0.9500
C202 C203 1.407(5)
C203 C204 1.415(5)
C203 C210 1.519(5)
C204 H20B 0.9500
C204 C205 1.416(5)
C205 H20C 0.9500
C206 C207 1.556(7)
C206 C208 1.513(7)
C206 C209 1.499(8)
C207 H20D 0.9800
C207 H20E 0.9800
C207 H20F 0.9800
C208 H20G 0.9800
C208 H20H 0.9800
C208 H20I 0.9800
C209 H20J 0.9800
C209 H20K 0.9800
C209 H20L 0.9800
C210 C211 1.541(5)
C210 C212 1.531(5)
C210 C213 1.524(5)
C211 H21A 0.9800
C211 H21B 0.9800
C211 H21C 0.9800
C212 H21D 0.9800
C212 H21E 0.9800
C212 H21F 0.9800
C213 H21G 0.9800
C213 H21H 0.9800
C213 H21I 0.9800
C301 C302 1.403(8)
C301 C305 1.411(7)
C301 C306 1.466(7)
C302 H30A 0.9500
C302 C303 1.419(9)
C303 C304 1.423(8)
C303 C310 1.562(7)
C304 H30B 0.9500
C304 C305 1.391(7)
C305 H30C 0.9500
C306 C307 1.516(7)
C306 C308 1.535(8)
C306 C309 1.539(7)
C307 H30D 0.9800
C307 H30E 0.9800
C307 H30F 0.9800
C308 H30G 0.9800
C308 H30H 0.9800
C308 H30I 0.9800
C309 H30J 0.9800
C309 H30K 0.9800
C309 H30L 0.9800
C310 C311 1.483(8)
C310 C312 1.562(8)
C310 C313 1.537(6)
C311 H31A 0.9800
C311 H31B 0.9800
C311 H31C 0.9800
C312 H31D 0.9800
C312 H31E 0.9800
C312 H31F 0.9800
C313 H31G 0.9800
C313 H31H 0.9800
C313 H31I 0.9800
C313 C410 1.537(6)
C401 C402 1.47(2)
C401 C405 1.39(2)
C401 C406 1.602(17)
C402 H40A 0.9500
C402 C403 1.33(2)
C403 C404 1.39(2)
C403 C410 1.463(9)
C404 H40B 0.9500
C404 C405 1.38(2)
C405 H40C 0.9500
C406 C407 1.56(2)
C406 C408 1.54(2)
C406 C409 1.51(2)
C407 H40D 0.9800
C407 H40E 0.9800
C407 H40F 0.9800
C408 H40G 0.9800
C408 H40H 0.9800
C408 H40I 0.9800
C409 H40J 0.9800
C409 H40K 0.9800
C409 H40L 0.9800
C410 C411 1.538(9)
C410 C412 1.549(9)
C411 H41A 0.9800
C411 H41B 0.9800
C411 H41C 0.9800
C412 H41D 0.9800
C412 H41E 0.9800
C412 H41F 0.9800
Sm3 P3 2.9913(9)
Sm3 P4 2.9774(10)
Sm3 C501 2.799(4)
Sm3 C502 2.777(4)
Sm3 C503 2.785(3)
Sm3 C504 2.700(3)
Sm3 C505 2.712(4)
Sm3 C601 2.803(3)
Sm3 C602 2.762(4)
Sm3 C603 2.780(3)
Sm3 C604 2.704(3)
Sm3 C605 2.710(4)
Sm4 P3 3.0554(17)
Sm4 P4 3.1480(16)
Sm4 C82P 3.068(4)
Sm4 C801 2.780(10)
Sm4 C802 2.759(6)
Sm4 C803 2.765(7)
Sm4 C804 2.734(6)
Sm4 C805 2.753(6)
Sm4' P3 3.234(2)
Sm4' P4 3.086(2)
Sm4' C701 2.787(17)
Sm4' C702 2.764(9)
Sm4' C703 2.746(12)
Sm4' C704 2.761(10)
Sm4' C705 2.779(9)
P3 C51P 1.836(4)
P3 C61P 1.830(4)
P4 C71P 1.837(3)
P4 C81P 1.823(4)
C51P C52P 1.405(6)
C51P C56P 1.380(5)
C52P H52A 0.9500
C52P C53P 1.387(5)
C53P H53A 0.9500
C53P C54P 1.360(6)
C54P H54A 0.9500
C54P C55P 1.368(6)
C55P H55A 0.9500
C55P C56P 1.414(6)
C56P H56A 0.9500
C61P C62P 1.410(5)
C61P C66P 1.408(5)
C62P H62A 0.9500
C62P C63P 1.385(5)
C63P H63A 0.9500
C63P C64P 1.390(6)
C64P H64A 0.9500
C64P C65P 1.380(6)
C65P H65A 0.9500
C65P C66P 1.399(5)
C66P H66P 0.9500
C71P C72P 1.394(5)
C71P C76P 1.396(5)
C72P H72A 0.9500
C72P C73P 1.385(5)
C73P H73A 0.9500
C73P C74P 1.367(5)
C74P H74A 0.9500
C74P C75P 1.381(6)
C75P H75A 0.9500
C75P C76P 1.387(5)
C76P H76A 0.9500
C81P C82P 1.421(5)
C81P C86P 1.402(5)
C82P H82P 0.9500
C82P C83P 1.383(5)
C83P H83A 0.9500
C83P C84P 1.379(6)
C84P H84A 0.9500
C84P C85P 1.385(6)
C85P H85A 0.9500
C85P C86P 1.387(5)
C86P H86A 0.9500
C501 C502 1.403(5)
C501 C505 1.416(5)
C501 C506 1.519(6)
C502 H50A 1.0000
C502 C503 1.410(5)
C503 C504 1.407(6)
C503 C510 1.513(6)
C504 H50B 1.0000
C504 C505 1.398(6)
C505 H50C 1.0000
C506 C507 1.551(6)
C506 C508 1.530(6)
C506 C509 1.531(5)
C507 H50D 0.9800
C507 H50E 0.9800
C507 H50F 0.9800
C508 H50G 0.9800
C508 H50H 0.9800
C508 H50I 0.9800
C509 H50J 0.9800
C509 H50K 0.9800
C509 H50L 0.9800
C510 C511 1.513(8)
C510 C512 1.557(7)
C510 C513 1.532(8)
C511 H51A 0.9800
C511 H51B 0.9800
C511 H51C 0.9800
C512 H51D 0.9800
C512 H51E 0.9800
C512 H51F 0.9800
C513 H51G 0.9800
C513 H51H 0.9800
C513 H51I 0.9800
C601 C602 1.425(5)
C601 C605 1.411(5)
C601 C606 1.517(6)
C602 H60A 1.0000
C602 C603 1.411(5)
C603 C604 1.406(5)
C603 C610 1.522(6)
C604 H60B 1.0000
C604 C605 1.417(5)
C605 H60C 1.0000
C606 C607 1.549(5)
C606 C608 1.529(6)
C606 C609 1.520(6)
C607 H60D 0.9800
C607 H60E 0.9800
C607 H60F 0.9800
C608 H60G 0.9800
C608 H60H 0.9800
C608 H60I 0.9800
C609 H60J 0.9800
C609 H60K 0.9800
C609 H60L 0.9800
C610 C611 1.516(6)
C610 C612 1.548(6)
C610 C613 1.521(6)
C611 H61A 0.9800
C611 H61B 0.9800
C611 H61C 0.9800
C612 H61D 0.9800
C612 H61E 0.9800
C612 H61F 0.9800
C613 H61G 0.9800
C613 H61H 0.9800
C613 H61I 0.9800
C701 C702 1.406(17)
C701 C705 1.399(16)
C701 C706 1.512(10)
C702 H70A 0.9500
C702 C703 1.397(16)
C703 C704 1.424(16)
C703 C710 1.490(13)
C704 H70B 0.9500
C704 C705 1.379(13)
C705 H705 0.9500
C706 C707 1.537(9)
C706 C708 1.540(9)
C706 C709 1.543(10)
C707 H70C 0.9800
C707 H70D 0.9800
C707 H70E 0.9800
C708 H70F 0.9800
C708 H70G 0.9800
C708 H70H 0.9800
C709 H70I 0.9800
C709 H70J 0.9800
C709 H70K 0.9800
C710 C711 1.523(9)
C710 C712 1.518(9)
C710 C713 1.525(9)
C711 H71A 0.9800
C711 H71B 0.9800
C711 H71C 0.9800
C712 H71D 0.9800
C712 H71E 0.9800
C712 H71F 0.9800
C713 H71G 0.9800
C713 H71H 0.9800
C713 H71I 0.9800
C801 C802 1.399(10)
C801 C805 1.412(10)
C801 C806 1.530(11)
C802 H80A 1.0000
C802 C803 1.410(11)
C803 C804 1.439(10)
C803 C810 1.529(9)
C804 H80B 1.0000
C804 C805 1.393(9)
C805 H805 0.9500
C806 C807 1.534(8)
C806 C808 1.516(8)
C806 C809 1.552(8)
C807 H80C 0.9800
C807 H80D 0.9800
C807 H80E 0.9800
C808 H80F 0.9800
C808 H80G 0.9800
C808 H80H 0.9800
C809 H80I 0.9800
C809 H80J 0.9800
C809 H80K 0.9800
C810 C811 1.533(7)
C810 C812 1.544(6)
C810 C813 1.519(7)
C811 H81A 0.9800
C811 H81B 0.9800
C811 H81C 0.9800
C812 H81D 0.9800
C812 H81E 0.9800
C812 H81F 0.9800
C813 H81G 0.9800
C813 H81H 0.9800
C813 H81I 0.9800
